data_1569881
loop_
_publ_author_name
'Hirako, Naohiro'
'Yasui, Takeshi'
'Yamamoto, Yoshihiko'

_publ_section_title
;
 Rh(iii)-catalyzed highly site- and regio-selective alkenyl C-H
 activation/annulation of 4-amino-2-quinolones with alkynes <i>via</i>
 reversible alkyne insertion.
;
_journal_issue 39
_journal_name_full 'Chemical science'
_journal_page_first 10971
_journal_page_last 10978
_journal_paper_doi 10.1039/d3sc03987k
_journal_volume 14
_journal_year 2023
_chemical_absolute_configuration 'CHOOSE rm ad rmad syn or unk'
_chemical_formula_moiety 'C72 H70 N4 O4 Rh2'
_chemical_formula_sum 'C72 H70 N4 O4 Rh2'
_chemical_formula_weight 1261.18
_space_group_crystal_system orthorhombic
_space_group_IT_number 33
_space_group_name_Hall 'P 2c -2n'
_space_group_name_H-M_alt 'P n a 21'
_atom_sites_solution_hydrogens geom
_atom_sites_solution_primary direct
_atom_sites_solution_secondary difmap
_audit_update_record
;
2023-06-30 deposited with the CCDC.	2023-09-13 downloaded from the CCDC.
;
_cell_angle_alpha 90.0000
_cell_angle_beta 90.0000
_cell_angle_gamma 90.0000
_cell_formula_units_Z 4
_cell_length_a 21.2877(5)
_cell_length_b 9.8400(2)
_cell_length_c 27.3069(6)
_cell_measurement_reflns_used 35543
_cell_measurement_temperature 123
_cell_measurement_theta_max 68.17
_cell_measurement_theta_min 3.23
_cell_volume 5720.0(2)
_computing_cell_refinement 'RAPID AUTO'
_computing_data_collection 'RAPID AUTO (Rigaku, ????)'
_computing_data_reduction 'RAPID AUTO'
_computing_molecular_graphics 'CrystalStructure 4.3'
_computing_publication_material 'CrystalStructure 4.3 (Rigaku, 2019)'
_computing_structure_refinement 'SHELXL97 (Sheldrick, 2008)'
_computing_structure_solution 'SIR92 (Altomare, et al., 1994)'
_diffrn_ambient_temperature 123
_diffrn_detector_area_resol_mean 10.000
_diffrn_measured_fraction_theta_full 1.000
_diffrn_measured_fraction_theta_max 1.000
_diffrn_measurement_device_type 'Rigaku R-AXIS RAPID'
_diffrn_measurement_method \w
_diffrn_radiation_type 'Cu K\a'
_diffrn_radiation_wavelength 1.54187
_diffrn_reflns_av_R_equivalents 0.0926
_diffrn_reflns_av_unetI/netI 0.0956
_diffrn_reflns_Laue_measured_fraction_full 0.000
_diffrn_reflns_Laue_measured_fraction_max 0.000
_diffrn_reflns_limit_h_max 25
_diffrn_reflns_limit_h_min -25
_diffrn_reflns_limit_k_max 11
_diffrn_reflns_limit_k_min -11
_diffrn_reflns_limit_l_max 32
_diffrn_reflns_limit_l_min -32
_diffrn_reflns_number 51511
_diffrn_reflns_point_group_measured_fraction_full 0.000
_diffrn_reflns_point_group_measured_fraction_max 0.000
_diffrn_reflns_theta_full 68.170
_diffrn_reflns_theta_max 68.170
_diffrn_reflns_theta_min 3.237
_diffrn_standards_number 0
_exptl_absorpt_coefficient_mu 5.107
_exptl_absorpt_correction_T_max 0.600
_exptl_absorpt_correction_T_min 0.262
_exptl_absorpt_correction_type multi-scan
_exptl_absorpt_process_details 'ABSCOR (Rigaku, 1995)'
_exptl_crystal_colour red
_exptl_crystal_density_diffrn 1.464
_exptl_crystal_density_method 'not measured'
_exptl_crystal_description needle
_exptl_crystal_F_000 2608.00
_exptl_crystal_size_max 0.600
_exptl_crystal_size_mid 0.100
_exptl_crystal_size_min 0.100
_refine_diff_density_max 1.22
_refine_diff_density_min -0.68
_refine_ls_abs_structure_details 'Flack, H. D. (1983), Acta Cryst. A39, 876-881.  5079 Friedel Pairs'
_refine_ls_abs_structure_Flack 0.318(10)
_refine_ls_extinction_method none
_refine_ls_goodness_of_fit_ref 1.029
_refine_ls_hydrogen_treatment constr
_refine_ls_number_parameters 739
_refine_ls_number_reflns 10423
_refine_ls_number_restraints 1
_refine_ls_R_factor_all 0.0728
_refine_ls_R_factor_gt 0.0570
_refine_ls_shift/su_max 0.000
_refine_ls_structure_factor_coef Fsqd
_refine_ls_weighting_details 'w = 1/[\s^2^(Fo^2^)+(0.0595P)^2^+3.8002P] where P=(Fo^2^+2Fc^2^)/3'
_refine_ls_weighting_scheme calc
_refine_ls_wR_factor_gt 0.1241
_refine_ls_wR_factor_ref 0.1341
_reflns_number_gt 8614
_reflns_number_total 10423
_reflns_threshold_expression F^2^>2.0\s(F^2^)
_cod_data_source_file d3sc03987k2.cif
_cod_data_source_block NH-1025-2
_cod_depositor_comments 'Adding full bibliography for 1569877--1569882.cif.'
_cod_database_code 1569881

loop_
_space_group_symop_id
_space_group_symop_operation_xyz
1 +X,+Y,+Z
2 -X,-Y,1/2+Z
3 1/2-X,1/2+Y,1/2+Z
4 1/2+X,1/2-Y,+Z

loop_
_atom_site_label
_atom_site_type_symbol
_atom_site_fract_x
_atom_site_fract_y
_atom_site_fract_z
_atom_site_U_iso_or_equiv
_atom_site_adp_type
_atom_site_occupancy
_atom_site_symmetry_multiplicity
_atom_site_calc_flag
_atom_site_refinement_flags
_atom_site_disorder_assembly
_atom_site_disorder_group
Rh1 Rh 0.56211(2) 0.52453(5) 0.666169(17) 0.02459(13) Uani 1 1 d . . .
Rh2 Rh 0.58558(3) -0.02383(5) 0.380062(17) 0.02674(14) Uani 1 1 d . . .
O3 O 0.5492(2) 0.3595(5) 0.37540(19) 0.0397(13) Uani 1 1 d . . .
O5 O 0.5687(3) 0.3720(6) 0.50286(19) 0.0453(15) Uani 1 1 d . . .
O6 O 0.6970(3) 0.0814(5) 0.52371(18) 0.0371(13) Uani 1 1 d . . .
O9 O 0.5243(2) 0.1436(5) 0.6735(2) 0.0381(13) Uani 1 1 d . . .
N7 N 0.4743(3) 0.2515(6) 0.4212(2) 0.0286(15) Uani 1 1 d . . .
N8 N 0.6193(3) 0.0005(5) 0.4748(2) 0.0259(14) Uani 1 1 d . . .
N10 N 0.5934(3) 0.4945(6) 0.5710(2) 0.0288(15) Uani 1 1 d . . .
N72 N 0.4502(3) 0.2526(6) 0.6281(2) 0.0303(15) Uani 1 1 d . . .
C4 C 0.6756(4) 0.4374(8) 0.5106(3) 0.045(2) Uani 1 1 d . . .
H4A H 0.6927 0.3454 0.5073 0.054 Uiso 1 1 calc R . .
H4B H 0.7003 0.4881 0.5348 0.054 Uiso 1 1 calc R . .
H4C H 0.6776 0.4839 0.4789 0.054 Uiso 1 1 calc R . .
C11 C 0.4032(4) 0.1542(8) 0.6451(3) 0.036(2) Uani 1 1 d . . .
H11A H 0.4215 0.0970 0.6708 0.044 Uiso 1 1 calc R . .
H11B H 0.3899 0.0971 0.6176 0.044 Uiso 1 1 calc R . .
H11C H 0.3667 0.2028 0.6583 0.044 Uiso 1 1 calc R . .
C12 C 0.6567(3) 0.2634(8) 0.7222(3) 0.0328(19) Uani 1 1 d . . .
H12 H 0.6233 0.3087 0.7386 0.039 Uiso 1 1 calc R . .
C13 C 0.6440(3) 0.1376(7) 0.4051(2) 0.0259(17) Uani 1 1 d . . .
C14 C 0.6600(4) 0.0107(7) 0.4314(3) 0.0288(17) Uani 1 1 d . . .
C16 C 0.5809(4) 0.6254(8) 0.7378(3) 0.0302(18) Uani 1 1 d . . .
C17 C 0.6199(3) 0.3634(7) 0.6424(3) 0.0268(17) Uani 1 1 d . . .
C18 C 0.5801(3) 0.1611(7) 0.4182(3) 0.0217(17) Uani 1 1 d . . .
C19 C 0.5378(4) 0.4443(6) 0.5955(3) 0.0250(16) Uani 1 1 d . . .
C20 C 0.5618(4) 0.0535(8) 0.4508(3) 0.0294(17) Uani 1 1 d . . .
C21 C 0.5109(3) 0.7128(7) 0.6819(2) 0.0272(17) Uani 1 1 d . . .
C22 C 0.5544(3) 0.3376(8) 0.6293(3) 0.0277(18) Uani 1 1 d . . .
C23 C 0.5951(4) -0.2281(8) 0.3459(3) 0.0349(19) Uani 1 1 d . . .
C24 C 0.5326(4) -0.2124(8) 0.3642(3) 0.0358(19) Uani 1 1 d . . .
C25 C 0.7168(3) -0.0715(8) 0.4289(3) 0.0276(16) Uani 1 1 d . . .
C26 C 0.5053(3) -0.0979(8) 0.3385(3) 0.0304(17) Uani 1 1 d . . .
C27 C 0.5946(4) 0.0659(8) 0.5603(3) 0.0339(18) Uani 1 1 d . . .
H27A H 0.6068 0.0047 0.5870 0.041 Uiso 1 1 calc R . .
H27B H 0.5531 0.0400 0.5480 0.041 Uiso 1 1 calc R . .
H27C H 0.5933 0.1595 0.5725 0.041 Uiso 1 1 calc R . .
C28 C 0.6920(4) 0.5741(7) 0.6181(3) 0.0300(17) Uani 1 1 d . . .
C29 C 0.7193(4) 0.3258(8) 0.3006(3) 0.038(2) Uani 1 1 d . . .
H29 H 0.7128 0.3402 0.2666 0.045 Uiso 1 1 calc R . .
C30 C 0.6865(3) 0.2228(7) 0.3769(3) 0.0310(17) Uani 1 1 d . . .
C31 C 0.6417(4) 0.0558(7) 0.5196(3) 0.0321(19) Uani 1 1 d . . .
C32 C 0.7608(4) -0.0570(7) 0.3913(3) 0.0360(19) Uani 1 1 d . . .
H32 H 0.7561 0.0135 0.3678 0.043 Uiso 1 1 calc R . .
C33 C 0.5352(4) 0.2661(7) 0.4023(3) 0.0295(17) Uani 1 1 d . . .
C34 C 0.7751(3) -0.2688(8) 0.4586(3) 0.0366(19) Uani 1 1 d . . .
H34 H 0.7798 -0.3402 0.4818 0.044 Uiso 1 1 calc R . .
C35 C 0.4987(4) 0.0460(7) 0.4708(2) 0.0290(18) Uani 1 1 d . . .
C36 C 0.7103(3) 0.2037(7) 0.6488(3) 0.0278(18) Uani 1 1 d . . .
H36 H 0.7143 0.2094 0.6142 0.033 Uiso 1 1 calc R . .
C37 C 0.6353(3) 0.4853(7) 0.6143(2) 0.0262(16) Uani 1 1 d . . .
C38 C 0.4555(4) 0.1503(7) 0.4548(3) 0.0277(16) Uani 1 1 d . . .
C39 C 0.7449(4) 0.7772(8) 0.5910(3) 0.0377(19) Uani 1 1 d . . .
H39 H 0.7458 0.8553 0.5705 0.045 Uiso 1 1 calc R . .
C40 C 0.6938(4) 0.6926(8) 0.5888(3) 0.0334(18) Uani 1 1 d . . .
H40 H 0.6596 0.7136 0.5677 0.040 Uiso 1 1 calc R . .
C41 C 0.5252(4) 0.5509(7) 0.7432(3) 0.0302(18) Uani 1 1 d . . .
C42 C 0.3703(4) 0.3587(7) 0.5763(3) 0.0330(18) Uani 1 1 d . . .
H42 H 0.3406 0.2948 0.5883 0.040 Uiso 1 1 calc R . .
C43 C 0.5718(4) 0.7266(8) 0.7005(3) 0.0310(19) Uani 1 1 d . . .
C44 C 0.4314(4) 0.3550(7) 0.5936(3) 0.0278(17) Uani 1 1 d . . .
C45 C 0.6049(4) -0.1240(8) 0.3092(3) 0.0348(19) Uani 1 1 d . . .
C46 C 0.3934(4) 0.5482(9) 0.5251(3) 0.041(2) Uani 1 1 d . . .
H46 H 0.3806 0.6148 0.5020 0.049 Uiso 1 1 calc R . .
C47 C 0.5485(4) -0.0497(7) 0.3034(3) 0.0320(19) Uani 1 1 d . . .
C48 C 0.6093(4) 0.4296(8) 0.5271(3) 0.0370(19) Uani 1 1 d . . .
C49 C 0.4550(4) 0.5451(8) 0.5425(3) 0.036(2) Uani 1 1 d . . .
H49 H 0.4840 0.6109 0.5309 0.043 Uiso 1 1 calc R . .
C50 C 0.6402(4) -0.3365(8) 0.3601(3) 0.043(2) Uani 1 1 d . . .
H50A H 0.6195 -0.4005 0.3824 0.052 Uiso 1 1 calc R . .
H50B H 0.6765 -0.2956 0.3766 0.052 Uiso 1 1 calc R . .
H50C H 0.6543 -0.3850 0.3308 0.052 Uiso 1 1 calc R . .
C51 C 0.5012(4) -0.2989(8) 0.4010(3) 0.041(2) Uani 1 1 d . . .
H51A H 0.4750 -0.2423 0.4223 0.050 Uiso 1 1 calc R . .
H51B H 0.5329 -0.3458 0.4207 0.050 Uiso 1 1 calc R . .
H51C H 0.4748 -0.3662 0.3843 0.050 Uiso 1 1 calc R . .
C52 C 0.7940(4) 0.7536(8) 0.6212(3) 0.036(2) Uani 1 1 d . . .
H52 H 0.8289 0.8135 0.6222 0.044 Uiso 1 1 calc R . .
C53 C 0.6387(4) 0.6143(8) 0.7687(3) 0.040(2) Uani 1 1 d . . .
H53A H 0.6470 0.5185 0.7760 0.049 Uiso 1 1 calc R . .
H53B H 0.6325 0.6643 0.7994 0.049 Uiso 1 1 calc R . .
H53C H 0.6745 0.6529 0.7510 0.049 Uiso 1 1 calc R . .
C54 C 0.7390(3) 0.2811(7) 0.3994(3) 0.0306(18) Uani 1 1 d . . .
H54 H 0.7469 0.2642 0.4331 0.037 Uiso 1 1 calc R . .
C55 C 0.8123(3) -0.1477(7) 0.3884(3) 0.0346(18) Uani 1 1 d . . .
H55 H 0.8426 -0.1368 0.3632 0.041 Uiso 1 1 calc R . .
C56 C 0.4753(4) 0.4487(7) 0.5765(3) 0.0300(17) Uani 1 1 d . . .
C57 C 0.3753(4) 0.0473(8) 0.5057(3) 0.039(2) Uani 1 1 d . . .
H57 H 0.3335 0.0479 0.5180 0.046 Uiso 1 1 calc R . .
C58 C 0.4766(4) -0.0564(7) 0.5013(3) 0.0326(19) Uani 1 1 d . . .
H58 H 0.5040 -0.1284 0.5103 0.039 Uiso 1 1 calc R . .
C59 C 0.5109(4) 0.4425(8) 0.7802(3) 0.039(2) Uani 1 1 d . . .
H59A H 0.4841 0.3729 0.7653 0.047 Uiso 1 1 calc R . .
H59B H 0.4891 0.4830 0.8083 0.047 Uiso 1 1 calc R . .
H59C H 0.5502 0.4008 0.7914 0.047 Uiso 1 1 calc R . .
C60 C 0.7519(4) 0.1234(8) 0.6746(3) 0.0381(19) Uani 1 1 d . . .
H60 H 0.7838 0.0738 0.6581 0.046 Uiso 1 1 calc R . .
C61 C 0.4166(4) -0.0558(9) 0.5185(3) 0.039(2) Uani 1 1 d . . .
H61 H 0.4029 -0.1267 0.5395 0.046 Uiso 1 1 calc R . .
C62 C 0.7710(4) 0.3832(8) 0.3231(3) 0.0375(19) Uani 1 1 d . . .
H62 H 0.8000 0.4355 0.3046 0.045 Uiso 1 1 calc R . .
C63 C 0.7802(4) 0.3641(8) 0.3729(3) 0.039(2) Uani 1 1 d . . .
H63 H 0.8143 0.4072 0.3890 0.047 Uiso 1 1 calc R . .
C64 C 0.6180(4) 0.8353(8) 0.6872(3) 0.042(2) Uani 1 1 d . . .
H64A H 0.6083 0.8705 0.6545 0.050 Uiso 1 1 calc R . .
H64B H 0.6606 0.7973 0.6873 0.050 Uiso 1 1 calc R . .
H64C H 0.6155 0.9094 0.7111 0.050 Uiso 1 1 calc R . .
C65 C 0.6631(3) 0.2756(7) 0.6715(3) 0.0269(16) Uani 1 1 d . . .
C66 C 0.5360(4) 0.0620(8) 0.2663(3) 0.040(2) Uani 1 1 d . . .
H66A H 0.5755 0.0889 0.2508 0.048 Uiso 1 1 calc R . .
H66B H 0.5174 0.1406 0.2829 0.048 Uiso 1 1 calc R . .
H66C H 0.5068 0.0286 0.2413 0.048 Uiso 1 1 calc R . .
C67 C 0.7465(4) 0.1165(8) 0.7246(3) 0.0374(19) Uani 1 1 d . . .
H67 H 0.7757 0.0639 0.7429 0.045 Uiso 1 1 calc R . .
C68 C 0.7916(4) 0.6367(8) 0.6514(3) 0.043(2) Uani 1 1 d . . .
H68 H 0.8255 0.6175 0.6730 0.052 Uiso 1 1 calc R . .
C69 C 0.4786(4) 0.7976(7) 0.6438(3) 0.0366(19) Uani 1 1 d . . .
H69A H 0.4521 0.7392 0.6233 0.044 Uiso 1 1 calc R . .
H69B H 0.5101 0.8428 0.6233 0.044 Uiso 1 1 calc R . .
H69C H 0.4524 0.8662 0.6599 0.044 Uiso 1 1 calc R . .
C70 C 0.3962(4) 0.1506(8) 0.4742(3) 0.0329(19) Uani 1 1 d . . .
H70 H 0.3685 0.2229 0.4662 0.039 Uiso 1 1 calc R . .
C71 C 0.7249(3) -0.1827(8) 0.4616(3) 0.0329(18) Uani 1 1 d . . .
H71 H 0.6944 -0.1975 0.4864 0.039 Uiso 1 1 calc R . .
C73 C 0.7410(4) 0.5513(8) 0.6499(3) 0.036(2) Uani 1 1 d . . .
H73 H 0.7396 0.4749 0.6711 0.043 Uiso 1 1 calc R . .
C74 C 0.8189(4) -0.2520(8) 0.4220(3) 0.038(2) Uani 1 1 d . . .
H74 H 0.8538 -0.3120 0.4199 0.045 Uiso 1 1 calc R . .
C75 C 0.5106(4) 0.2374(7) 0.6460(3) 0.0265(17) Uani 1 1 d . . .
C76 C 0.4151(3) 0.5556(9) 0.7017(3) 0.040(2) Uani 1 1 d . . .
H76A H 0.4067 0.5402 0.6668 0.048 Uiso 1 1 calc R . .
H76B H 0.3869 0.6264 0.7140 0.048 Uiso 1 1 calc R . .
H76C H 0.4081 0.4712 0.7199 0.048 Uiso 1 1 calc R . .
C77 C 0.3517(4) 0.4525(8) 0.5422(3) 0.037(2) Uani 1 1 d . . .
H77 H 0.3097 0.4515 0.5303 0.044 Uiso 1 1 calc R . .
C78 C 0.4384(4) -0.0508(9) 0.3436(4) 0.046(3) Uani 1 1 d . . .
H78A H 0.4296 -0.0304 0.3780 0.056 Uiso 1 1 calc R . .
H78B H 0.4100 -0.1224 0.3322 0.056 Uiso 1 1 calc R . .
H78C H 0.4321 0.0313 0.3239 0.056 Uiso 1 1 calc R . .
C79 C 0.6989(3) 0.1856(8) 0.7488(3) 0.0341(18) Uani 1 1 d . . .
H79 H 0.6953 0.1797 0.7834 0.041 Uiso 1 1 calc R . .
C80 C 0.6776(4) 0.2488(7) 0.3264(3) 0.036(2) Uani 1 1 d . . .
H80 H 0.6419 0.2121 0.3102 0.043 Uiso 1 1 calc R . .
C81 C 0.6640(4) -0.1109(8) 0.2789(3) 0.046(2) Uani 1 1 d . . .
H81A H 0.6717 -0.0149 0.2715 0.055 Uiso 1 1 calc R . .
H81B H 0.6589 -0.1615 0.2482 0.055 Uiso 1 1 calc R . .
H81C H 0.6997 -0.1480 0.2972 0.055 Uiso 1 1 calc R . .
C82 C 0.4285(4) 0.3543(9) 0.4060(3) 0.040(2) Uani 1 1 d . . .
H82A H 0.4457 0.4072 0.3787 0.048 Uiso 1 1 calc R . .
H82B H 0.4194 0.4150 0.4335 0.048 Uiso 1 1 calc R . .
H82C H 0.3896 0.3093 0.3955 0.048 Uiso 1 1 calc R . .
C84 C 0.4811(3) 0.5996(7) 0.7081(3) 0.0264(17) Uani 1 1 d . . .

loop_
_atom_site_aniso_label
_atom_site_aniso_U_11
_atom_site_aniso_U_22
_atom_site_aniso_U_33
_atom_site_aniso_U_23
_atom_site_aniso_U_13
_atom_site_aniso_U_12
Rh1 0.0244(3) 0.0219(3) 0.0275(3) -0.0006(4) -0.0002(2) 0.0000(2)
Rh2 0.0283(3) 0.0234(3) 0.0285(3) -0.0008(4) -0.0014(2) 0.0005(2)
O3 0.045(3) 0.030(3) 0.044(3) 0.008(3) 0.005(3) 0.006(2)
O5 0.048(4) 0.049(4) 0.039(3) -0.015(3) -0.003(3) -0.001(3)
O6 0.030(3) 0.040(3) 0.040(3) -0.007(3) -0.006(3) -0.003(3)
O9 0.037(3) 0.027(3) 0.050(3) 0.006(3) 0.002(3) 0.000(2)
N7 0.023(4) 0.025(3) 0.038(4) -0.001(3) 0.000(3) 0.008(3)
N8 0.027(4) 0.019(3) 0.032(3) 0.000(2) -0.004(3) 0.005(2)
N10 0.029(4) 0.024(4) 0.034(4) -0.005(3) 0.002(3) -0.006(3)
N72 0.036(5) 0.023(3) 0.032(3) 0.002(3) 0.008(3) -0.006(3)
C4 0.058(6) 0.039(5) 0.038(5) -0.008(4) 0.011(4) -0.001(4)
C11 0.035(5) 0.022(4) 0.053(5) 0.009(4) -0.005(4) -0.003(3)
C12 0.026(5) 0.043(5) 0.029(4) 0.002(3) 0.000(3) 0.002(4)
C13 0.029(5) 0.025(4) 0.023(4) -0.002(3) -0.005(3) -0.011(3)
C14 0.036(5) 0.025(4) 0.025(4) -0.002(3) -0.001(3) 0.001(3)
C16 0.036(5) 0.028(5) 0.027(4) -0.003(3) 0.001(3) -0.002(4)
C17 0.021(5) 0.026(4) 0.034(4) -0.007(3) 0.000(3) 0.003(3)
C18 0.029(5) 0.010(4) 0.026(4) -0.003(3) 0.000(3) -0.005(3)
C19 0.031(5) 0.013(4) 0.031(4) 0.001(3) 0.006(4) 0.003(3)
C20 0.028(5) 0.030(5) 0.030(4) -0.006(3) -0.002(3) 0.005(3)
C21 0.030(5) 0.020(4) 0.032(4) -0.006(3) 0.000(3) 0.006(3)
C22 0.031(5) 0.025(4) 0.027(4) -0.007(3) 0.003(3) 0.005(3)
C23 0.045(6) 0.022(5) 0.037(5) -0.002(4) -0.006(4) 0.004(4)
C24 0.041(6) 0.024(4) 0.043(5) -0.004(3) -0.002(4) 0.001(4)
C25 0.019(4) 0.037(4) 0.027(4) -0.004(3) -0.005(3) 0.000(3)
C26 0.024(5) 0.033(4) 0.034(4) -0.013(3) -0.009(3) -0.001(3)
C27 0.040(5) 0.033(4) 0.028(4) 0.000(3) -0.003(3) -0.004(4)
C28 0.029(5) 0.022(4) 0.038(4) -0.001(3) 0.009(3) 0.000(3)
C29 0.040(6) 0.041(5) 0.032(4) 0.012(4) -0.004(4) -0.004(4)
C30 0.031(5) 0.022(4) 0.040(4) -0.003(4) 0.008(4) 0.001(3)
C31 0.040(6) 0.022(4) 0.034(4) -0.002(3) -0.007(4) -0.001(4)
C32 0.052(6) 0.023(4) 0.033(4) -0.001(3) -0.002(4) 0.001(3)
C33 0.034(5) 0.026(4) 0.029(4) 0.002(3) -0.007(3) 0.008(3)
C34 0.036(5) 0.030(4) 0.043(5) 0.005(4) -0.002(4) 0.007(4)
C35 0.035(5) 0.025(4) 0.027(4) -0.009(3) -0.002(3) -0.003(3)
C36 0.018(4) 0.028(4) 0.037(4) 0.007(3) 0.008(3) 0.006(3)
C37 0.022(4) 0.029(4) 0.028(4) -0.006(3) 0.005(3) -0.001(3)
C38 0.028(5) 0.023(4) 0.032(4) -0.002(3) -0.001(3) -0.003(3)
C39 0.042(6) 0.040(5) 0.030(4) 0.007(4) 0.000(4) -0.005(4)
C40 0.032(5) 0.041(5) 0.028(4) -0.001(3) -0.003(3) -0.009(4)
C41 0.028(5) 0.030(5) 0.032(4) -0.003(3) 0.005(3) 0.001(3)
C42 0.039(5) 0.020(4) 0.040(4) -0.009(3) 0.005(4) -0.001(3)
C43 0.028(5) 0.017(4) 0.048(5) -0.006(4) 0.000(4) -0.003(3)
C44 0.028(5) 0.029(4) 0.026(4) -0.004(3) -0.003(3) 0.002(3)
C45 0.030(5) 0.041(5) 0.034(4) -0.011(4) 0.002(4) -0.003(4)
C46 0.042(6) 0.048(6) 0.032(4) -0.003(4) -0.008(4) 0.014(4)
C47 0.031(5) 0.022(4) 0.043(5) 0.001(4) -0.012(4) 0.000(3)
C48 0.045(6) 0.029(4) 0.037(5) 0.004(4) -0.001(4) -0.004(4)
C49 0.038(5) 0.030(5) 0.041(5) -0.005(4) 0.003(4) -0.005(4)
C50 0.050(6) 0.033(5) 0.046(5) -0.009(4) -0.004(4) -0.006(4)
C51 0.050(6) 0.031(5) 0.043(5) -0.009(4) 0.011(4) -0.007(4)
C52 0.024(5) 0.032(5) 0.053(5) -0.001(4) 0.001(4) -0.011(4)
C53 0.042(5) 0.039(5) 0.041(5) -0.004(4) -0.005(4) -0.002(4)
C54 0.030(5) 0.027(4) 0.034(4) -0.003(3) 0.001(3) 0.005(3)
C55 0.029(5) 0.036(5) 0.038(4) -0.009(3) 0.010(4) 0.000(3)
C56 0.032(5) 0.023(4) 0.035(4) 0.000(3) 0.002(3) -0.003(3)
C57 0.033(6) 0.047(6) 0.036(4) -0.006(4) 0.004(4) -0.009(4)
C58 0.040(6) 0.019(4) 0.039(4) -0.003(3) -0.001(4) -0.003(3)
C59 0.050(6) 0.033(5) 0.035(4) 0.003(3) 0.007(4) 0.000(4)
C60 0.036(5) 0.031(4) 0.047(5) 0.000(4) 0.004(4) -0.002(3)
C61 0.046(6) 0.029(5) 0.040(5) 0.000(4) 0.000(4) 0.000(4)
C62 0.028(5) 0.035(5) 0.049(5) 0.009(4) 0.006(4) 0.002(4)
C63 0.032(5) 0.040(5) 0.044(5) 0.000(4) -0.004(4) -0.004(4)
C64 0.039(5) 0.041(5) 0.046(5) -0.008(4) 0.000(4) -0.011(4)
C65 0.026(4) 0.024(4) 0.031(4) 0.005(3) 0.000(3) -0.003(3)
C66 0.049(6) 0.044(5) 0.028(4) 0.002(4) -0.011(4) 0.001(4)
C67 0.032(5) 0.034(5) 0.047(5) 0.008(4) -0.001(4) 0.004(4)
C68 0.032(5) 0.042(5) 0.056(6) 0.001(4) -0.010(4) 0.007(4)
C69 0.043(5) 0.023(4) 0.044(4) -0.001(3) -0.005(4) 0.005(4)
C70 0.020(5) 0.038(5) 0.040(5) -0.007(4) 0.005(4) -0.004(3)
C71 0.029(5) 0.036(5) 0.034(4) 0.004(3) -0.002(3) -0.002(4)
C73 0.023(5) 0.026(4) 0.058(5) -0.003(4) -0.003(4) -0.003(3)
C74 0.039(5) 0.034(5) 0.040(5) -0.006(4) -0.009(4) 0.009(4)
C75 0.028(5) 0.026(4) 0.026(4) -0.006(3) -0.001(3) 0.005(3)
C76 0.022(5) 0.043(6) 0.056(6) -0.016(5) 0.011(4) -0.002(4)
C77 0.023(5) 0.037(5) 0.051(5) -0.017(4) -0.004(4) 0.004(4)
C78 0.047(7) 0.038(6) 0.054(6) -0.003(5) -0.001(4) -0.004(4)
C79 0.036(5) 0.034(5) 0.032(4) 0.009(3) 0.001(3) -0.002(4)
C80 0.036(5) 0.020(4) 0.052(5) 0.001(3) -0.013(4) -0.002(3)
C81 0.058(6) 0.041(5) 0.038(5) -0.007(4) 0.001(4) 0.007(4)
C82 0.029(5) 0.046(6) 0.043(5) -0.004(4) -0.003(4) 0.012(4)
C84 0.026(5) 0.017(4) 0.036(4) -0.004(3) 0.006(3) 0.005(3)

loop_
_atom_type_symbol
_atom_type_description
_atom_type_scat_dispersion_real
_atom_type_scat_dispersion_imag
_atom_type_scat_source
C C 0.0181 0.0091
;
International Tables for Crystallography
(Vol. C, Tables 4.2.6.8 and 6.1.1.4)
;
H H 0.0000 0.0000
;
International Tables for Crystallography
(Vol. C, Table 6.1.1.4)
;
N N 0.0311 0.0180
;
International Tables for Crystallography
(Vol. C, Tables 4.2.6.8 and 6.1.1.4)
;
O O 0.0492 0.0322
;
International Tables for Crystallography
(Vol. C, Tables 4.2.6.8 and 6.1.1.4)
;
Rh Rh 0.0927 3.6045
;
International Tables for Crystallography
(Vol. C, Tables 4.2.6.8 and 6.1.1.4)
;

loop_
_geom_angle_atom_site_label_1
_geom_angle_atom_site_label_2
_geom_angle_atom_site_label_3
_geom_angle
_geom_angle_site_symmetry_1
_geom_angle_site_symmetry_3
_geom_angle_publ_flag
C22 Rh1 C17 40.6(3) . . ?
C22 Rh1 C37 65.3(3) . . ?
C17 Rh1 C37 40.2(3) . . ?
C22 Rh1 C19 39.7(3) . . ?
C17 Rh1 C19 65.7(3) . . ?
C37 Rh1 C19 61.0(3) . . ?
C22 Rh1 C21 142.6(3) . . ?
C17 Rh1 C21 170.3(3) . . ?
C37 Rh1 C21 130.1(3) . . ?
C19 Rh1 C21 111.5(3) . . ?
C22 Rh1 C84 118.8(3) . . ?
C17 Rh1 C84 150.5(3) . . ?
C37 Rh1 C84 167.5(3) . . ?
C19 Rh1 C84 113.7(3) . . ?
C21 Rh1 C84 39.1(2) . . ?
C22 Rh1 C43 176.4(3) . . ?
C17 Rh1 C43 138.8(3) . . ?
C37 Rh1 C43 112.0(3) . . ?
C19 Rh1 C43 137.3(3) . . ?
C21 Rh1 C43 37.1(2) . . ?
C84 Rh1 C43 63.3(3) . . ?
C22 Rh1 C16 145.4(3) . . ?
C17 Rh1 C16 119.9(3) . . ?
C37 Rh1 C16 122.0(3) . . ?
C19 Rh1 C16 174.2(3) . . ?
C21 Rh1 C16 62.7(3) . . ?
C84 Rh1 C16 62.3(3) . . ?
C43 Rh1 C16 37.8(3) . . ?
C22 Rh1 C41 121.2(3) . . ?
C17 Rh1 C41 125.1(3) . . ?
C37 Rh1 C41 152.8(3) . . ?
C19 Rh1 C41 142.6(3) . . ?
C21 Rh1 C41 63.1(3) . . ?
C84 Rh1 C41 37.2(3) . . ?
C43 Rh1 C41 62.3(3) . . ?
C16 Rh1 C41 36.4(3) . . ?
C18 Rh2 C13 39.4(3) . . ?
C18 Rh2 C20 39.7(3) . . ?
C13 Rh2 C20 65.3(3) . . ?
C18 Rh2 C14 65.1(3) . . ?
C13 Rh2 C14 40.6(2) . . ?
C20 Rh2 C14 61.8(3) . . ?
C18 Rh2 C26 120.3(3) . . ?
C13 Rh2 C26 151.1(3) . . ?
C20 Rh2 C26 113.8(3) . . ?
C14 Rh2 C26 167.0(3) . . ?
C18 Rh2 C45 146.2(3) . . ?
C13 Rh2 C45 120.3(3) . . ?
C20 Rh2 C45 173.9(3) . . ?
C14 Rh2 C45 120.4(3) . . ?
C26 Rh2 C45 62.7(3) . . ?
C18 Rh2 C24 142.7(3) . . ?
C13 Rh2 C24 170.1(3) . . ?
C20 Rh2 C24 110.8(3) . . ?
C14 Rh2 C24 129.6(3) . . ?
C26 Rh2 C24 38.5(3) . . ?
C45 Rh2 C24 63.2(3) . . ?
C18 Rh2 C23 174.7(3) . . ?
C13 Rh2 C23 139.0(3) . . ?
C20 Rh2 C23 136.2(3) . . ?
C14 Rh2 C23 110.5(3) . . ?
C26 Rh2 C23 63.3(3) . . ?
C45 Rh2 C23 38.2(3) . . ?
C24 Rh2 C23 37.6(3) . . ?
C18 Rh2 C47 122.7(3) . . ?
C13 Rh2 C47 126.0(3) . . ?
C20 Rh2 C47 142.9(3) . . ?
C14 Rh2 C47 152.3(3) . . ?
C26 Rh2 C47 37.1(3) . . ?
C45 Rh2 C47 36.9(3) . . ?
C24 Rh2 C47 62.9(3) . . ?
C23 Rh2 C47 62.6(3) . . ?
C33 N7 C38 125.0(6) . . ?
C33 N7 C82 116.1(6) . . ?
C38 N7 C82 118.8(6) . . ?
C31 N8 C14 118.0(6) . . ?
C31 N8 C20 121.4(6) . . ?
C14 N8 C20 96.2(6) . . ?
C48 N10 C19 115.9(6) . . ?
C48 N10 C37 120.7(6) . . ?
C19 N10 C37 95.9(6) . . ?
C75 N72 C44 124.5(6) . . ?
C75 N72 C11 116.8(6) . . ?
C44 N72 C11 118.7(6) . . ?
C48 C4 H4A 109.5 . . ?
C48 C4 H4B 109.5 . . ?
H4A C4 H4B 109.5 . . ?
C48 C4 H4C 109.5 . . ?
H4A C4 H4C 109.5 . . ?
H4B C4 H4C 109.5 . . ?
N72 C11 H11A 109.5 . . ?
N72 C11 H11B 109.5 . . ?
H11A C11 H11B 109.5 . . ?
N72 C11 H11C 109.5 . . ?
H11A C11 H11C 109.5 . . ?
H11B C11 H11C 109.5 . . ?
C79 C12 C65 120.3(7) . . ?
C79 C12 H12 119.9 . . ?
C65 C12 H12 119.9 . . ?
C18 C13 C30 129.3(7) . . ?
C18 C13 C14 103.6(6) . . ?
C30 C13 C14 126.8(7) . . ?
C18 C13 Rh2 69.1(4) . . ?
C30 C13 Rh2 128.6(5) . . ?
C14 C13 Rh2 70.2(4) . . ?
C25 C14 N8 119.3(6) . . ?
C25 C14 C13 129.6(7) . . ?
N8 C14 C13 108.2(6) . . ?
C25 C14 Rh2 119.7(5) . . ?
N8 C14 Rh2 94.6(4) . . ?
C13 C14 Rh2 69.2(4) . . ?
C41 C16 C43 108.7(7) . . ?
C41 C16 C53 126.8(7) . . ?
C43 C16 C53 124.1(7) . . ?
C41 C16 Rh1 73.0(4) . . ?
C43 C16 Rh1 70.2(4) . . ?
C53 C16 Rh1 127.6(5) . . ?
C37 C17 C22 103.1(6) . . ?
C37 C17 C65 128.2(6) . . ?
C22 C17 C65 128.2(6) . . ?
C37 C17 Rh1 71.0(4) . . ?
C22 C17 Rh1 69.4(4) . . ?
C65 C17 Rh1 129.2(5) . . ?
C13 C18 C20 107.1(6) . . ?
C13 C18 C33 131.2(7) . . ?
C20 C18 C33 121.6(7) . . ?
C13 C18 Rh2 71.5(4) . . ?
C20 C18 Rh2 71.6(4) . . ?
C33 C18 Rh2 119.9(5) . . ?
C56 C19 C22 118.9(6) . . ?
C56 C19 N10 125.7(7) . . ?
C22 C19 N10 110.1(6) . . ?
C56 C19 Rh1 122.7(5) . . ?
C22 C19 Rh1 68.4(4) . . ?
N10 C19 Rh1 95.3(4) . . ?
C18 C20 C35 121.4(7) . . ?
C18 C20 N8 108.0(6) . . ?
C35 C20 N8 125.5(7) . . ?
C18 C20 Rh2 68.7(4) . . ?
C35 C20 Rh2 122.7(5) . . ?
N8 C20 Rh2 94.5(4) . . ?
C43 C21 C84 107.3(6) . . ?
C43 C21 C69 128.5(7) . . ?
C84 C21 C69 124.1(7) . . ?
C43 C21 Rh1 72.1(4) . . ?
C84 C21 Rh1 70.7(4) . . ?
C69 C21 Rh1 124.3(5) . . ?
C75 C22 C19 123.0(7) . . ?
C75 C22 C17 131.5(7) . . ?
C19 C22 C17 105.3(6) . . ?
C75 C22 Rh1 120.1(5) . . ?
C19 C22 Rh1 71.9(4) . . ?
C17 C22 Rh1 69.9(4) . . ?
C24 C23 C45 107.4(7) . . ?
C24 C23 C50 126.0(7) . . ?
C45 C23 C50 126.5(8) . . ?
C24 C23 Rh2 70.8(4) . . ?
C45 C23 Rh2 70.4(4) . . ?
C50 C23 Rh2 126.8(5) . . ?
C23 C24 C26 106.8(7) . . ?
C23 C24 C51 126.6(7) . . ?
C26 C24 C51 126.5(7) . . ?
C23 C24 Rh2 71.6(4) . . ?
C26 C24 Rh2 69.3(4) . . ?
C51 C24 Rh2 125.5(5) . . ?
C32 C25 C71 117.3(7) . . ?
C32 C25 C14 122.3(7) . . ?
C71 C25 C14 119.9(7) . . ?
C47 C26 C24 109.2(7) . . ?
C47 C26 C78 125.1(7) . . ?
C24 C26 C78 125.2(8) . . ?
C47 C26 Rh2 74.4(4) . . ?
C24 C26 Rh2 72.1(4) . . ?
C78 C26 Rh2 126.3(5) . . ?
C31 C27 H27A 109.5 . . ?
C31 C27 H27B 109.5 . . ?
H27A C27 H27B 109.5 . . ?
C31 C27 H27C 109.5 . . ?
H27A C27 H27C 109.5 . . ?
H27B C27 H27C 109.5 . . ?
C73 C28 C40 118.1(7) . . ?
C73 C28 C37 124.1(7) . . ?
C40 C28 C37 117.7(7) . . ?
C80 C29 C62 121.2(7) . . ?
C80 C29 H29 119.4 . . ?
C62 C29 H29 119.4 . . ?
C54 C30 C80 117.5(7) . . ?
C54 C30 C13 120.1(7) . . ?
C80 C30 C13 122.4(7) . . ?
O6 C31 N8 119.0(7) . . ?
O6 C31 C27 124.7(7) . . ?
N8 C31 C27 116.0(7) . . ?
C25 C32 C55 119.8(7) . . ?
C25 C32 H32 120.1 . . ?
C55 C32 H32 120.1 . . ?
O3 C33 N7 121.8(6) . . ?
O3 C33 C18 123.4(7) . . ?
N7 C33 C18 114.8(6) . . ?
C71 C34 C74 119.9(8) . . ?
C71 C34 H34 120.0 . . ?
C74 C34 H34 120.0 . . ?
C58 C35 C38 118.8(7) . . ?
C58 C35 C20 125.1(7) . . ?
C38 C35 C20 116.0(7) . . ?
C65 C36 C60 122.1(7) . . ?
C65 C36 H36 118.9 . . ?
C60 C36 H36 118.9 . . ?
C17 C37 N10 109.6(6) . . ?
C17 C37 C28 128.6(7) . . ?
N10 C37 C28 120.3(6) . . ?
C17 C37 Rh1 68.7(4) . . ?
N10 C37 Rh1 94.6(4) . . ?
C28 C37 Rh1 115.9(5) . . ?
C70 C38 N7 120.9(7) . . ?
C70 C38 C35 118.0(7) . . ?
N7 C38 C35 121.1(7) . . ?
C52 C39 C40 122.4(8) . . ?
C52 C39 H39 118.8 . . ?
C40 C39 H39 118.8 . . ?
C39 C40 C28 119.8(7) . . ?
C39 C40 H40 120.1 . . ?
C28 C40 H40 120.1 . . ?
C16 C41 C84 108.2(7) . . ?
C16 C41 C59 127.8(7) . . ?
C84 C41 C59 124.0(7) . . ?
C16 C41 Rh1 70.6(4) . . ?
C84 C41 Rh1 69.0(4) . . ?
C59 C41 Rh1 128.0(5) . . ?
C77 C42 C44 121.5(7) . . ?
C77 C42 H42 119.3 . . ?
C44 C42 H42 119.3 . . ?
C21 C43 C16 108.4(7) . . ?
C21 C43 C64 126.2(7) . . ?
C16 C43 C64 125.3(7) . . ?
C21 C43 Rh1 70.8(4) . . ?
C16 C43 Rh1 72.0(4) . . ?
C64 C43 Rh1 127.0(5) . . ?
C42 C44 C56 119.9(7) . . ?
C42 C44 N72 120.3(7) . . ?
C56 C44 N72 119.8(7) . . ?
C47 C45 C23 108.7(7) . . ?
C47 C45 C81 127.0(7) . . ?
C23 C45 C81 124.0(7) . . ?
C47 C45 Rh2 73.1(4) . . ?
C23 C45 Rh2 71.5(4) . . ?
C81 C45 Rh2 126.6(5) . . ?
C77 C46 C49 118.4(8) . . ?
C77 C46 H46 120.8 . . ?
C49 C46 H46 120.8 . . ?
C26 C47 C45 107.7(7) . . ?
C26 C47 C66 125.6(7) . . ?
C45 C47 C66 126.7(7) . . ?
C26 C47 Rh2 68.5(4) . . ?
C45 C47 Rh2 69.9(4) . . ?
C66 C47 Rh2 126.8(5) . . ?
O5 C48 N10 120.3(8) . . ?
O5 C48 C4 122.0(7) . . ?
N10 C48 C4 117.7(7) . . ?
C46 C49 C56 122.3(8) . . ?
C46 C49 H49 118.9 . . ?
C56 C49 H49 118.9 . . ?
C23 C50 H50A 109.5 . . ?
C23 C50 H50B 109.5 . . ?
H50A C50 H50B 109.5 . . ?
C23 C50 H50C 109.5 . . ?
H50A C50 H50C 109.5 . . ?
H50B C50 H50C 109.5 . . ?
C24 C51 H51A 109.5 . . ?
C24 C51 H51B 109.5 . . ?
H51A C51 H51B 109.5 . . ?
C24 C51 H51C 109.5 . . ?
H51A C51 H51C 109.5 . . ?
H51B C51 H51C 109.5 . . ?
C39 C52 C68 117.9(8) . . ?
C39 C52 H52 121.1 . . ?
C68 C52 H52 121.1 . . ?
C16 C53 H53A 109.5 . . ?
C16 C53 H53B 109.5 . . ?
H53A C53 H53B 109.5 . . ?
C16 C53 H53C 109.5 . . ?
H53A C53 H53C 109.5 . . ?
H53B C53 H53C 109.5 . . ?
C63 C54 C30 120.8(7) . . ?
C63 C54 H54 119.6 . . ?
C30 C54 H54 119.6 . . ?
C74 C55 C32 120.6(7) . . ?
C74 C55 H55 119.7 . . ?
C32 C55 H55 119.7 . . ?
C44 C56 C49 117.6(7) . . ?
C44 C56 C19 118.8(7) . . ?
C49 C56 C19 123.5(7) . . ?
C61 C57 C70 118.8(8) . . ?
C61 C57 H57 120.6 . . ?
C70 C57 H57 120.6 . . ?
C61 C58 C35 121.4(7) . . ?
C61 C58 H58 119.3 . . ?
C35 C58 H58 119.3 . . ?
C41 C59 H59A 109.5 . . ?
C41 C59 H59B 109.5 . . ?
H59A C59 H59B 109.5 . . ?
C41 C59 H59C 109.5 . . ?
H59A C59 H59C 109.5 . . ?
H59B C59 H59C 109.5 . . ?
C67 C60 C36 118.9(7) . . ?
C67 C60 H60 120.6 . . ?
C36 C60 H60 120.6 . . ?
C58 C61 C57 120.8(8) . . ?
C58 C61 H61 119.6 . . ?
C57 C61 H61 119.6 . . ?
C29 C62 C63 119.5(7) . . ?
C29 C62 H62 120.2 . . ?
C63 C62 H62 120.2 . . ?
C62 C63 C54 119.9(7) . . ?
C62 C63 H63 120.0 . . ?
C54 C63 H63 120.0 . . ?
C43 C64 H64A 109.5 . . ?
C43 C64 H64B 109.5 . . ?
H64A C64 H64B 109.5 . . ?
C43 C64 H64C 109.5 . . ?
H64A C64 H64C 109.5 . . ?
H64B C64 H64C 109.5 . . ?
C36 C65 C12 118.3(7) . . ?
C36 C65 C17 120.5(7) . . ?
C12 C65 C17 121.2(7) . . ?
C47 C66 H66A 109.5 . . ?
C47 C66 H66B 109.5 . . ?
H66A C66 H66B 109.5 . . ?
C47 C66 H66C 109.5 . . ?
H66A C66 H66C 109.5 . . ?
H66B C66 H66C 109.5 . . ?
C60 C67 C79 120.8(7) . . ?
C60 C67 H67 119.6 . . ?
C79 C67 H67 119.6 . . ?
C73 C68 C52 120.6(8) . . ?
C73 C68 H68 119.7 . . ?
C52 C68 H68 119.7 . . ?
C21 C69 H69A 109.5 . . ?
C21 C69 H69B 109.5 . . ?
H69A C69 H69B 109.5 . . ?
C21 C69 H69C 109.5 . . ?
H69A C69 H69C 109.5 . . ?
H69B C69 H69C 109.5 . . ?
C38 C70 C57 121.9(7) . . ?
C38 C70 H70 119.0 . . ?
C57 C70 H70 119.0 . . ?
C34 C71 C25 122.3(7) . . ?
C34 C71 H71 118.9 . . ?
C25 C71 H71 118.9 . . ?
C68 C73 C28 121.1(8) . . ?
C68 C73 H73 119.4 . . ?
C28 C73 H73 119.4 . . ?
C34 C74 C55 120.1(7) . . ?
C34 C74 H74 120.0 . . ?
C55 C74 H74 120.0 . . ?
O9 C75 N72 121.3(7) . . ?
O9 C75 C22 124.0(7) . . ?
N72 C75 C22 114.7(6) . . ?
C84 C76 H76A 109.5 . . ?
C84 C76 H76B 109.5 . . ?
H76A C76 H76B 109.5 . . ?
C84 C76 H76C 109.5 . . ?
H76A C76 H76C 109.5 . . ?
H76B C76 H76C 109.5 . . ?
C42 C77 C46 120.3(8) . . ?
C42 C77 H77 119.8 . . ?
C46 C77 H77 119.8 . . ?
C26 C78 H78A 109.5 . . ?
C26 C78 H78B 109.5 . . ?
H78A C78 H78B 109.5 . . ?
C26 C78 H78C 109.5 . . ?
H78A C78 H78C 109.5 . . ?
H78B C78 H78C 109.5 . . ?
C12 C79 C67 119.6(7) . . ?
C12 C79 H79 120.2 . . ?
C67 C79 H79 120.2 . . ?
C29 C80 C30 121.0(7) . . ?
C29 C80 H80 119.5 . . ?
C30 C80 H80 119.5 . . ?
C45 C81 H81A 109.5 . . ?
C45 C81 H81B 109.5 . . ?
H81A C81 H81B 109.5 . . ?
C45 C81 H81C 109.5 . . ?
H81A C81 H81C 109.5 . . ?
H81B C81 H81C 109.5 . . ?
N7 C82 H82A 109.5 . . ?
N7 C82 H82B 109.5 . . ?
H82A C82 H82B 109.5 . . ?
N7 C82 H82C 109.5 . . ?
H82A C82 H82C 109.5 . . ?
H82B C82 H82C 109.5 . . ?
C41 C84 C21 107.3(6) . . ?
C41 C84 C76 127.3(7) . . ?
C21 C84 C76 125.1(7) . . ?
C41 C84 Rh1 73.8(4) . . ?
C21 C84 Rh1 70.2(4) . . ?
C76 C84 Rh1 125.8(5) . . ?

loop_
_geom_bond_atom_site_label_1
_geom_bond_atom_site_label_2
_geom_bond_distance
_geom_bond_site_symmetry_2
_geom_bond_publ_flag
Rh1 C22 2.103(7) . ?
Rh1 C17 2.109(7) . ?
Rh1 C37 2.141(7) . ?
Rh1 C19 2.149(7) . ?
Rh1 C21 2.191(7) . ?
Rh1 C84 2.198(7) . ?
Rh1 C43 2.207(8) . ?
Rh1 C16 2.230(7) . ?
Rh1 C41 2.260(7) . ?
Rh2 C18 2.099(7) . ?
Rh2 C13 2.130(7) . ?
Rh2 C20 2.138(8) . ?
Rh2 C14 2.143(7) . ?
Rh2 C26 2.177(7) . ?
Rh2 C45 2.210(7) . ?
Rh2 C24 2.214(8) . ?
Rh2 C23 2.225(8) . ?
Rh2 C47 2.252(8) . ?
O3 C33 1.214(8) . ?
O5 C48 1.228(9) . ?
O6 C31 1.209(8) . ?
O9 C75 1.224(8) . ?
N7 C33 1.403(9) . ?
N7 C38 1.411(9) . ?
N7 C82 1.467(9) . ?
N8 C31 1.423(9) . ?
N8 C14 1.470(9) . ?
N8 C20 1.483(9) . ?
N10 C48 1.399(10) . ?
N10 C19 1.447(9) . ?
N10 C37 1.483(9) . ?
N72 C75 1.383(9) . ?
N72 C44 1.437(9) . ?
N72 C11 1.467(9) . ?
C4 C48 1.485(11) . ?
C4 H4A 0.9800 . ?
C4 H4B 0.9800 . ?
C4 H4C 0.9800 . ?
C11 H11A 0.9800 . ?
C11 H11B 0.9800 . ?
C11 H11C 0.9800 . ?
C12 C79 1.386(10) . ?
C12 C65 1.397(10) . ?
C12 H12 0.9500 . ?
C13 C18 1.425(9) . ?
C13 C30 1.454(9) . ?
C13 C14 1.481(9) . ?
C14 C25 1.455(10) . ?
C16 C41 1.403(10) . ?
C16 C43 1.439(11) . ?
C16 C53 1.495(10) . ?
C17 C37 1.461(10) . ?
C17 C22 1.463(10) . ?
C17 C65 1.490(9) . ?
C18 C20 1.438(10) . ?
C18 C33 1.472(9) . ?
C19 C56 1.427(10) . ?
C19 C22 1.443(10) . ?
C20 C35 1.453(10) . ?
C21 C43 1.399(9) . ?
C21 C84 1.469(9) . ?
C21 C69 1.500(9) . ?
C22 C75 1.432(10) . ?
C23 C24 1.429(10) . ?
C23 C45 1.450(10) . ?
C23 C50 1.486(10) . ?
C24 C26 1.448(10) . ?
C24 C51 1.477(10) . ?
C25 C32 1.395(10) . ?
C25 C71 1.424(10) . ?
C26 C47 1.411(10) . ?
C26 C78 1.503(11) . ?
C27 C31 1.499(10) . ?
C27 H27A 0.9800 . ?
C27 H27B 0.9800 . ?
C27 H27C 0.9800 . ?
C28 C73 1.375(10) . ?
C28 C40 1.415(10) . ?
C28 C37 1.495(10) . ?
C29 C80 1.363(10) . ?
C29 C62 1.381(10) . ?
C29 H29 0.9500 . ?
C30 C54 1.399(9) . ?
C30 C80 1.416(11) . ?
C32 C55 1.417(10) . ?
C32 H32 0.9500 . ?
C34 C71 1.366(10) . ?
C34 C74 1.377(10) . ?
C34 H34 0.9500 . ?
C35 C58 1.388(10) . ?
C35 C38 1.446(10) . ?
C36 C65 1.377(9) . ?
C36 C60 1.382(10) . ?
C36 H36 0.9500 . ?
C38 C70 1.368(9) . ?
C39 C52 1.353(10) . ?
C39 C40 1.371(10) . ?
C39 H39 0.9500 . ?
C40 H40 0.9500 . ?
C41 C84 1.425(10) . ?
C41 C59 1.502(10) . ?
C42 C77 1.369(10) . ?
C42 C44 1.385(10) . ?
C42 H42 0.9500 . ?
C43 C64 1.498(10) . ?
C44 C56 1.395(10) . ?
C45 C47 1.414(10) . ?
C45 C81 1.512(10) . ?
C46 C77 1.377(12) . ?
C46 C49 1.395(11) . ?
C46 H46 0.9500 . ?
C47 C66 1.518(10) . ?
C49 C56 1.395(10) . ?
C49 H49 0.9500 . ?
C50 H50A 0.9800 . ?
C50 H50B 0.9800 . ?
C50 H50C 0.9800 . ?
C51 H51A 0.9800 . ?
C51 H51B 0.9800 . ?
C51 H51C 0.9800 . ?
C52 C68 1.415(10) . ?
C52 H52 0.9500 . ?
C53 H53A 0.9800 . ?
C53 H53B 0.9800 . ?
C53 H53C 0.9800 . ?
C54 C63 1.399(10) . ?
C54 H54 0.9500 . ?
C55 C74 1.384(10) . ?
C55 H55 0.9500 . ?
C57 C61 1.388(12) . ?
C57 C70 1.404(10) . ?
C57 H57 0.9500 . ?
C58 C61 1.361(11) . ?
C58 H58 0.9500 . ?
C59 H59A 0.9800 . ?
C59 H59B 0.9800 . ?
C59 H59C 0.9800 . ?
C60 C67 1.371(11) . ?
C60 H60 0.9500 . ?
C61 H61 0.9500 . ?
C62 C63 1.385(11) . ?
C62 H62 0.9500 . ?
C63 H63 0.9500 . ?
C64 H64A 0.9800 . ?
C64 H64B 0.9800 . ?
C64 H64C 0.9800 . ?
C66 H66A 0.9800 . ?
C66 H66B 0.9800 . ?
C66 H66C 0.9800 . ?
C67 C79 1.388(10) . ?
C67 H67 0.9500 . ?
C68 C73 1.367(10) . ?
C68 H68 0.9500 . ?
C69 H69A 0.9800 . ?
C69 H69B 0.9800 . ?
C69 H69C 0.9800 . ?
C70 H70 0.9500 . ?
C71 H71 0.9500 . ?
C73 H73 0.9500 . ?
C74 H74 0.9500 . ?
C76 C84 1.479(10) . ?
C76 H76A 0.9800 . ?
C76 H76B 0.9800 . ?
C76 H76C 0.9800 . ?
C77 H77 0.9500 . ?
C78 H78A 0.9800 . ?
C78 H78B 0.9800 . ?
C78 H78C 0.9800 . ?
C79 H79 0.9500 . ?
C80 H80 0.9500 . ?
C81 H81A 0.9800 . ?
C81 H81B 0.9800 . ?
C81 H81C 0.9800 . ?
C82 H82A 0.9800 . ?
C82 H82B 0.9800 . ?
C82 H82C 0.9800 . ?

loop_
_geom_torsion_atom_site_label_1
_geom_torsion_atom_site_label_2
_geom_torsion_atom_site_label_3
_geom_torsion_atom_site_label_4
_geom_torsion
_geom_torsion_site_symmetry_1
_geom_torsion_site_symmetry_2
_geom_torsion_site_symmetry_3
_geom_torsion_site_symmetry_4
_geom_torsion_publ_flag
C20 Rh2 C13 C18 -39.1(4) . . . . ?
C14 Rh2 C13 C18 -113.8(6) . . . . ?
C26 Rh2 C13 C18 56.0(7) . . . . ?
C45 Rh2 C13 C18 143.6(4) . . . . ?
C24 Rh2 C13 C18 -108.0(17) . . . . ?
C23 Rh2 C13 C18 -172.2(5) . . . . ?
C47 Rh2 C13 C18 99.6(5) . . . . ?
C18 Rh2 C13 C30 -124.3(8) . . . . ?
C20 Rh2 C13 C30 -163.4(8) . . . . ?
C14 Rh2 C13 C30 121.8(9) . . . . ?
C26 Rh2 C13 C30 -68.3(9) . . . . ?
C45 Rh2 C13 C30 19.2(8) . . . . ?
C24 Rh2 C13 C30 127.7(15) . . . . ?
C23 Rh2 C13 C30 63.5(8) . . . . ?
C47 Rh2 C13 C30 -24.7(8) . . . . ?
C18 Rh2 C13 C14 113.8(6) . . . . ?
C20 Rh2 C13 C14 74.7(4) . . . . ?
C26 Rh2 C13 C14 169.8(5) . . . . ?
C45 Rh2 C13 C14 -102.6(4) . . . . ?
C24 Rh2 C13 C14 5.9(19) . . . . ?
C23 Rh2 C13 C14 -58.3(6) . . . . ?
C47 Rh2 C13 C14 -146.6(4) . . . . ?
C31 N8 C14 C25 70.7(8) . . . . ?
C20 N8 C14 C25 -158.6(6) . . . . ?
C31 N8 C14 C13 -91.7(7) . . . . ?
C20 N8 C14 C13 38.9(6) . . . . ?
C31 N8 C14 Rh2 -161.4(5) . . . . ?
C20 N8 C14 Rh2 -30.7(4) . . . . ?
C18 C13 C14 C25 173.5(7) . . . . ?
C30 C13 C14 C25 -12.0(12) . . . . ?
Rh2 C13 C14 C25 111.9(8) . . . . ?
C18 C13 C14 N8 -26.5(7) . . . . ?
C30 C13 C14 N8 148.0(7) . . . . ?
Rh2 C13 C14 N8 -88.0(5) . . . . ?
C18 C13 C14 Rh2 61.6(4) . . . . ?
C30 C13 C14 Rh2 -123.9(7) . . . . ?
C18 Rh2 C14 C25 -164.4(7) . . . . ?
C13 Rh2 C14 C25 -124.6(8) . . . . ?
C20 Rh2 C14 C25 151.2(7) . . . . ?
C26 Rh2 C14 C25 77.8(14) . . . . ?
C45 Rh2 C14 C25 -22.2(7) . . . . ?
C24 Rh2 C14 C25 56.7(7) . . . . ?
C23 Rh2 C14 C25 18.8(7) . . . . ?
C47 Rh2 C14 C25 -51.0(9) . . . . ?
C18 Rh2 C14 N8 68.0(4) . . . . ?
C13 Rh2 C14 N8 107.8(6) . . . . ?
C20 Rh2 C14 N8 23.6(4) . . . . ?
C26 Rh2 C14 N8 -49.8(14) . . . . ?
C45 Rh2 C14 N8 -149.9(4) . . . . ?
C24 Rh2 C14 N8 -70.9(5) . . . . ?
C23 Rh2 C14 N8 -108.8(4) . . . . ?
C47 Rh2 C14 N8 -178.7(5) . . . . ?
C18 Rh2 C14 C13 -39.8(4) . . . . ?
C20 Rh2 C14 C13 -84.2(5) . . . . ?
C26 Rh2 C14 C13 -157.6(11) . . . . ?
C45 Rh2 C14 C13 102.4(5) . . . . ?
C24 Rh2 C14 C13 -178.7(4) . . . . ?
C23 Rh2 C14 C13 143.4(4) . . . . ?
C47 Rh2 C14 C13 73.6(7) . . . . ?
C22 Rh1 C16 C41 -64.7(7) . . . . ?
C17 Rh1 C16 C41 -109.7(5) . . . . ?
C37 Rh1 C16 C41 -156.9(4) . . . . ?
C19 Rh1 C16 C41 84(3) . . . . ?
C21 Rh1 C16 C41 80.9(5) . . . . ?
C84 Rh1 C16 C41 36.6(4) . . . . ?
C43 Rh1 C16 C41 117.9(7) . . . . ?
C22 Rh1 C16 C43 177.4(5) . . . . ?
C17 Rh1 C16 C43 132.4(5) . . . . ?
C37 Rh1 C16 C43 85.2(5) . . . . ?
C19 Rh1 C16 C43 -34(3) . . . . ?
C21 Rh1 C16 C43 -36.9(4) . . . . ?
C84 Rh1 C16 C43 -81.3(5) . . . . ?
C41 Rh1 C16 C43 -117.9(7) . . . . ?
C22 Rh1 C16 C53 59.0(9) . . . . ?
C17 Rh1 C16 C53 14.0(8) . . . . ?
C37 Rh1 C16 C53 -33.2(8) . . . . ?
C19 Rh1 C16 C53 -153(2) . . . . ?
C21 Rh1 C16 C53 -155.3(8) . . . . ?
C84 Rh1 C16 C53 160.4(8) . . . . ?
C43 Rh1 C16 C53 -118.4(8) . . . . ?
C41 Rh1 C16 C53 123.8(9) . . . . ?
C22 Rh1 C17 C37 112.6(6) . . . . ?
C19 Rh1 C17 C37 73.1(4) . . . . ?
C21 Rh1 C17 C37 -2.2(18) . . . . ?
C84 Rh1 C17 C37 168.7(5) . . . . ?
C43 Rh1 C17 C37 -62.0(6) . . . . ?
C16 Rh1 C17 C37 -105.5(4) . . . . ?
C41 Rh1 C17 C37 -148.5(4) . . . . ?
C37 Rh1 C17 C22 -112.6(6) . . . . ?
C19 Rh1 C17 C22 -39.6(4) . . . . ?
C21 Rh1 C17 C22 -114.8(16) . . . . ?
C84 Rh1 C17 C22 56.0(7) . . . . ?
C43 Rh1 C17 C22 -174.6(5) . . . . ?
C16 Rh1 C17 C22 141.9(4) . . . . ?
C41 Rh1 C17 C22 98.8(5) . . . . ?
C22 Rh1 C17 C65 -123.1(8) . . . . ?
C37 Rh1 C17 C65 124.3(8) . . . . ?
C19 Rh1 C17 C65 -162.6(7) . . . . ?
C21 Rh1 C17 C65 122.1(15) . . . . ?
C84 Rh1 C17 C65 -67.0(9) . . . . ?
C43 Rh1 C17 C65 62.3(8) . . . . ?
C16 Rh1 C17 C65 18.8(8) . . . . ?
C41 Rh1 C17 C65 -24.2(8) . . . . ?
C30 C13 C18 C20 -173.4(7) . . . . ?
C14 C13 C18 C20 0.9(7) . . . . ?
Rh2 C13 C18 C20 63.2(5) . . . . ?
C30 C13 C18 C33 9.4(12) . . . . ?
C14 C13 C18 C33 -176.3(7) . . . . ?
Rh2 C13 C18 C33 -114.0(8) . . . . ?
C30 C13 C18 Rh2 123.4(7) . . . . ?
C14 C13 C18 Rh2 -62.3(4) . . . . ?
C20 Rh2 C18 C13 116.0(6) . . . . ?
C14 Rh2 C18 C13 41.0(4) . . . . ?
C26 Rh2 C18 C13 -152.3(4) . . . . ?
C45 Rh2 C18 C13 -67.1(6) . . . . ?
C24 Rh2 C18 C13 164.4(5) . . . . ?
C23 Rh2 C18 C13 75(3) . . . . ?
C47 Rh2 C18 C13 -108.6(4) . . . . ?
C13 Rh2 C18 C20 -116.0(6) . . . . ?
C14 Rh2 C18 C20 -75.1(5) . . . . ?
C26 Rh2 C18 C20 91.6(5) . . . . ?
C45 Rh2 C18 C20 176.9(5) . . . . ?
C24 Rh2 C18 C20 48.4(7) . . . . ?
C23 Rh2 C18 C20 -41(3) . . . . ?
C47 Rh2 C18 C20 135.4(4) . . . . ?
C13 Rh2 C18 C33 127.5(8) . . . . ?
C20 Rh2 C18 C33 -116.4(8) . . . . ?
C14 Rh2 C18 C33 168.5(7) . . . . ?
C26 Rh2 C18 C33 -24.8(7) . . . . ?
C45 Rh2 C18 C33 60.4(8) . . . . ?
C24 Rh2 C18 C33 -68.1(8) . . . . ?
C23 Rh2 C18 C33 -157(3) . . . . ?
C47 Rh2 C18 C33 18.9(7) . . . . ?
C48 N10 C19 C56 -63.3(9) . . . . ?
C37 N10 C19 C56 168.4(7) . . . . ?
C48 N10 C19 C22 90.5(8) . . . . ?
C37 N10 C19 C22 -37.8(7) . . . . ?
C48 N10 C19 Rh1 159.4(5) . . . . ?
C37 N10 C19 Rh1 31.2(4) . . . . ?
C22 Rh1 C19 C56 111.4(7) . . . . ?
C17 Rh1 C19 C56 151.9(6) . . . . ?
C37 Rh1 C19 C56 -163.2(6) . . . . ?
C21 Rh1 C19 C56 -38.2(6) . . . . ?
C84 Rh1 C19 C56 4.2(6) . . . . ?
C43 Rh1 C19 C56 -71.4(7) . . . . ?
C16 Rh1 C19 C56 -41(3) . . . . ?
C41 Rh1 C19 C56 35.3(8) . . . . ?
C17 Rh1 C19 C22 40.5(4) . . . . ?
C37 Rh1 C19 C22 85.5(5) . . . . ?
C21 Rh1 C19 C22 -149.6(4) . . . . ?
C84 Rh1 C19 C22 -107.1(4) . . . . ?
C43 Rh1 C19 C22 177.3(4) . . . . ?
C16 Rh1 C19 C22 -152(3) . . . . ?
C41 Rh1 C19 C22 -76.1(6) . . . . ?
C22 Rh1 C19 N10 -109.6(6) . . . . ?
C17 Rh1 C19 N10 -69.0(4) . . . . ?
C37 Rh1 C19 N10 -24.1(4) . . . . ?
C21 Rh1 C19 N10 100.9(4) . . . . ?
C84 Rh1 C19 N10 143.3(4) . . . . ?
C43 Rh1 C19 N10 67.7(6) . . . . ?
C16 Rh1 C19 N10 98(3) . . . . ?
C41 Rh1 C19 N10 174.3(4) . . . . ?
C13 C18 C20 C35 -179.3(6) . . . . ?
C33 C18 C20 C35 -1.8(11) . . . . ?
Rh2 C18 C20 C35 -116.2(7) . . . . ?
C13 C18 C20 N8 24.7(8) . . . . ?
C33 C18 C20 N8 -157.8(6) . . . . ?
Rh2 C18 C20 N8 87.8(5) . . . . ?
C13 C18 C20 Rh2 -63.1(5) . . . . ?
C33 C18 C20 Rh2 114.4(7) . . . . ?
C31 N8 C20 C18 90.0(8) . . . . ?
C14 N8 C20 C18 -38.3(7) . . . . ?
C31 N8 C20 C35 -64.7(10) . . . . ?
C14 N8 C20 C35 167.0(7) . . . . ?
C31 N8 C20 Rh2 159.1(6) . . . . ?
C14 N8 C20 Rh2 30.8(5) . . . . ?
C13 Rh2 C20 C18 38.8(4) . . . . ?
C14 Rh2 C20 C18 84.2(5) . . . . ?
C26 Rh2 C20 C18 -109.4(5) . . . . ?
C45 Rh2 C20 C18 -163(3) . . . . ?
C24 Rh2 C20 C18 -151.0(4) . . . . ?
C23 Rh2 C20 C18 175.0(4) . . . . ?
C47 Rh2 C20 C18 -78.8(6) . . . . ?
C18 Rh2 C20 C35 114.5(8) . . . . ?
C13 Rh2 C20 C35 153.3(7) . . . . ?
C14 Rh2 C20 C35 -161.3(7) . . . . ?
C26 Rh2 C20 C35 5.1(7) . . . . ?
C45 Rh2 C20 C35 -49(3) . . . . ?
C24 Rh2 C20 C35 -36.5(7) . . . . ?
C23 Rh2 C20 C35 -70.5(8) . . . . ?
C47 Rh2 C20 C35 35.6(9) . . . . ?
C18 Rh2 C20 N8 -107.6(6) . . . . ?
C13 Rh2 C20 N8 -68.7(4) . . . . ?
C14 Rh2 C20 N8 -23.4(4) . . . . ?
C26 Rh2 C20 N8 143.1(4) . . . . ?
C45 Rh2 C20 N8 89(3) . . . . ?
C24 Rh2 C20 N8 101.4(4) . . . . ?
C23 Rh2 C20 N8 67.4(6) . . . . ?
C47 Rh2 C20 N8 173.6(4) . . . . ?
C22 Rh1 C21 C43 -174.2(5) . . . . ?
C17 Rh1 C21 C43 -70.7(17) . . . . ?
C37 Rh1 C21 C43 -72.5(5) . . . . ?
C19 Rh1 C21 C43 -142.0(5) . . . . ?
C84 Rh1 C21 C43 116.4(6) . . . . ?
C16 Rh1 C21 C43 37.7(4) . . . . ?
C41 Rh1 C21 C43 78.7(5) . . . . ?
C22 Rh1 C21 C84 69.4(6) . . . . ?
C17 Rh1 C21 C84 172.9(15) . . . . ?
C37 Rh1 C21 C84 171.0(4) . . . . ?
C19 Rh1 C21 C84 101.6(4) . . . . ?
C43 Rh1 C21 C84 -116.4(6) . . . . ?
C16 Rh1 C21 C84 -78.7(4) . . . . ?
C41 Rh1 C21 C84 -37.7(4) . . . . ?
C22 Rh1 C21 C69 -49.3(8) . . . . ?
C17 Rh1 C21 C69 54.2(18) . . . . ?
C37 Rh1 C21 C69 52.3(7) . . . . ?
C19 Rh1 C21 C69 -17.1(7) . . . . ?
C84 Rh1 C21 C69 -118.7(8) . . . . ?
C43 Rh1 C21 C69 124.9(8) . . . . ?
C16 Rh1 C21 C69 162.6(7) . . . . ?
C41 Rh1 C21 C69 -156.4(7) . . . . ?
C56 C19 C22 C75 -1.8(10) . . . . ?
N10 C19 C22 C75 -157.6(6) . . . . ?
Rh1 C19 C22 C75 114.6(7) . . . . ?
C56 C19 C22 C17 -178.8(6) . . . . ?
N10 C19 C22 C17 25.4(7) . . . . ?
Rh1 C19 C22 C17 -62.4(5) . . . . ?
C56 C19 C22 Rh1 -116.4(6) . . . . ?
N10 C19 C22 Rh1 87.7(5) . . . . ?
C37 C17 C22 C75 -176.6(7) . . . . ?
C65 C17 C22 C75 11.4(12) . . . . ?
Rh1 C17 C22 C75 -112.9(8) . . . . ?
C37 C17 C22 C19 0.0(7) . . . . ?
C65 C17 C22 C19 -172.0(7) . . . . ?
Rh1 C17 C22 C19 63.7(5) . . . . ?
C37 C17 C22 Rh1 -63.7(4) . . . . ?
C65 C17 C22 Rh1 124.3(7) . . . . ?
C17 Rh1 C22 C75 127.2(8) . . . . ?
C37 Rh1 C22 C75 168.1(7) . . . . ?
C19 Rh1 C22 C75 -118.3(8) . . . . ?
C21 Rh1 C22 C75 -67.4(8) . . . . ?
C84 Rh1 C22 C75 -25.1(7) . . . . ?
C43 Rh1 C22 C75 -149(4) . . . . ?
C16 Rh1 C22 C75 57.0(8) . . . . ?
C41 Rh1 C22 C75 18.1(7) . . . . ?
C17 Rh1 C22 C19 -114.6(6) . . . . ?
C37 Rh1 C22 C19 -73.6(5) . . . . ?
C21 Rh1 C22 C19 50.8(6) . . . . ?
C84 Rh1 C22 C19 93.2(5) . . . . ?
C43 Rh1 C22 C19 -31(5) . . . . ?
C16 Rh1 C22 C19 175.2(5) . . . . ?
C41 Rh1 C22 C19 136.4(4) . . . . ?
C37 Rh1 C22 C17 41.0(4) . . . . ?
C19 Rh1 C22 C17 114.6(6) . . . . ?
C21 Rh1 C22 C17 165.4(4) . . . . ?
C84 Rh1 C22 C17 -152.3(4) . . . . ?
C43 Rh1 C22 C17 83(5) . . . . ?
C16 Rh1 C22 C17 -70.2(6) . . . . ?
C41 Rh1 C22 C17 -109.1(4) . . . . ?
C18 Rh2 C23 C24 96(3) . . . . ?
C13 Rh2 C23 C24 165.3(4) . . . . ?
C20 Rh2 C23 C24 59.0(6) . . . . ?
C14 Rh2 C23 C24 129.1(4) . . . . ?
C26 Rh2 C23 C24 -38.4(4) . . . . ?
C45 Rh2 C23 C24 -117.3(7) . . . . ?
C47 Rh2 C23 C24 -80.3(5) . . . . ?
C18 Rh2 C23 C45 -147(3) . . . . ?
C13 Rh2 C23 C45 -77.3(6) . . . . ?
C20 Rh2 C23 C45 176.4(4) . . . . ?
C14 Rh2 C23 C45 -113.5(5) . . . . ?
C26 Rh2 C23 C45 78.9(5) . . . . ?
C24 Rh2 C23 C45 117.3(7) . . . . ?
C47 Rh2 C23 C45 37.0(4) . . . . ?
C18 Rh2 C23 C50 -25(4) . . . . ?
C13 Rh2 C23 C50 44.2(9) . . . . ?
C20 Rh2 C23 C50 -62.1(9) . . . . ?
C14 Rh2 C23 C50 8.0(8) . . . . ?
C26 Rh2 C23 C50 -159.6(8) . . . . ?
C45 Rh2 C23 C50 121.5(10) . . . . ?
C24 Rh2 C23 C50 -121.1(9) . . . . ?
C47 Rh2 C23 C50 158.6(9) . . . . ?
C45 C23 C24 C26 -0.5(8) . . . . ?
C50 C23 C24 C26 -177.2(7) . . . . ?
Rh2 C23 C24 C26 60.7(5) . . . . ?
C45 C23 C24 C51 177.7(7) . . . . ?
C50 C23 C24 C51 1.0(12) . . . . ?
Rh2 C23 C24 C51 -121.0(7) . . . . ?
C45 C23 C24 Rh2 -61.2(5) . . . . ?
C50 C23 C24 Rh2 122.0(8) . . . . ?
C18 Rh2 C24 C23 -171.3(5) . . . . ?
C13 Rh2 C24 C23 -75.6(18) . . . . ?
C20 Rh2 C24 C23 -140.6(4) . . . . ?
C14 Rh2 C24 C23 -70.6(5) . . . . ?
C26 Rh2 C24 C23 116.8(6) . . . . ?
C45 Rh2 C24 C23 37.9(4) . . . . ?
C47 Rh2 C24 C23 79.5(5) . . . . ?
C18 Rh2 C24 C26 71.9(6) . . . . ?
C13 Rh2 C24 C26 167.6(15) . . . . ?
C20 Rh2 C24 C26 102.6(5) . . . . ?
C14 Rh2 C24 C26 172.5(4) . . . . ?
C45 Rh2 C24 C26 -78.9(5) . . . . ?
C23 Rh2 C24 C26 -116.8(6) . . . . ?
C47 Rh2 C24 C26 -37.3(4) . . . . ?
C18 Rh2 C24 C51 -49.0(9) . . . . ?
C13 Rh2 C24 C51 47(2) . . . . ?
C20 Rh2 C24 C51 -18.3(8) . . . . ?
C14 Rh2 C24 C51 51.7(8) . . . . ?
C26 Rh2 C24 C51 -120.8(9) . . . . ?
C45 Rh2 C24 C51 160.2(8) . . . . ?
C23 Rh2 C24 C51 122.3(9) . . . . ?
C47 Rh2 C24 C51 -158.1(8) . . . . ?
N8 C14 C25 C32 -173.3(6) . . . . ?
C13 C14 C25 C32 -15.1(12) . . . . ?
Rh2 C14 C25 C32 71.5(9) . . . . ?
N8 C14 C25 C71 15.0(10) . . . . ?
C13 C14 C25 C71 173.2(7) . . . . ?
Rh2 C14 C25 C71 -100.2(7) . . . . ?
C23 C24 C26 C47 3.5(8) . . . . ?
C51 C24 C26 C47 -174.8(7) . . . . ?
Rh2 C24 C26 C47 65.7(5) . . . . ?
C23 C24 C26 C78 175.5(7) . . . . ?
C51 C24 C26 C78 -2.8(12) . . . . ?
Rh2 C24 C26 C78 -122.3(7) . . . . ?
C23 C24 C26 Rh2 -62.2(5) . . . . ?
C51 C24 C26 Rh2 119.5(7) . . . . ?
C18 Rh2 C26 C47 105.2(5) . . . . ?
C13 Rh2 C26 C47 67.7(7) . . . . ?
C20 Rh2 C26 C47 149.5(4) . . . . ?
C14 Rh2 C26 C47 -143.1(11) . . . . ?
C45 Rh2 C26 C47 -36.1(5) . . . . ?
C24 Rh2 C26 C47 -116.6(6) . . . . ?
C23 Rh2 C26 C47 -79.1(5) . . . . ?
C18 Rh2 C26 C24 -138.1(4) . . . . ?
C13 Rh2 C26 C24 -175.6(5) . . . . ?
C20 Rh2 C26 C24 -93.9(5) . . . . ?
C14 Rh2 C26 C24 -26.5(14) . . . . ?
C45 Rh2 C26 C24 80.5(5) . . . . ?
C23 Rh2 C26 C24 37.5(4) . . . . ?
C47 Rh2 C26 C24 116.6(6) . . . . ?
C18 Rh2 C26 C78 -17.2(8) . . . . ?
C13 Rh2 C26 C78 -54.7(10) . . . . ?
C20 Rh2 C26 C78 27.1(8) . . . . ?
C14 Rh2 C26 C78 94.5(14) . . . . ?
C45 Rh2 C26 C78 -158.5(8) . . . . ?
C24 Rh2 C26 C78 120.9(9) . . . . ?
C23 Rh2 C26 C78 158.4(8) . . . . ?
C47 Rh2 C26 C78 -122.4(9) . . . . ?
C18 C13 C30 C54 113.6(8) . . . . ?
C14 C13 C30 C54 -59.5(10) . . . . ?
Rh2 C13 C30 C54 -152.7(6) . . . . ?
C18 C13 C30 C80 -67.2(10) . . . . ?
C14 C13 C30 C80 119.8(8) . . . . ?
Rh2 C13 C30 C80 26.5(10) . . . . ?
C14 N8 C31 O6 -16.1(10) . . . . ?
C20 N8 C31 O6 -134.0(8) . . . . ?
C14 N8 C31 C27 169.3(6) . . . . ?
C20 N8 C31 C27 51.4(9) . . . . ?
C71 C25 C32 C55 -2.7(11) . . . . ?
C14 C25 C32 C55 -174.6(7) . . . . ?
C38 N7 C33 O3 -176.4(7) . . . . ?
C82 N7 C33 O3 0.9(10) . . . . ?
C38 N7 C33 C18 3.0(9) . . . . ?
C82 N7 C33 C18 -179.7(6) . . . . ?
C13 C18 C33 O3 -4.3(12) . . . . ?
C20 C18 C33 O3 178.9(7) . . . . ?
Rh2 C18 C33 O3 -95.3(8) . . . . ?
C13 C18 C33 N7 176.3(7) . . . . ?
C20 C18 C33 N7 -0.5(10) . . . . ?
Rh2 C18 C33 N7 85.3(7) . . . . ?
C18 C20 C35 C58 177.9(7) . . . . ?
N8 C20 C35 C58 -30.5(11) . . . . ?
Rh2 C20 C35 C58 94.4(8) . . . . ?
C18 C20 C35 C38 1.7(10) . . . . ?
N8 C20 C35 C38 153.3(6) . . . . ?
Rh2 C20 C35 C38 -81.8(8) . . . . ?
C22 C17 C37 N10 -24.7(7) . . . . ?
C65 C17 C37 N10 147.3(7) . . . . ?
Rh1 C17 C37 N10 -87.2(5) . . . . ?
C22 C17 C37 C28 169.4(7) . . . . ?
C65 C17 C37 C28 -18.6(12) . . . . ?
Rh1 C17 C37 C28 106.8(7) . . . . ?
C22 C17 C37 Rh1 62.5(4) . . . . ?
C65 C17 C37 Rh1 -125.5(7) . . . . ?
C48 N10 C37 C17 -87.0(8) . . . . ?
C19 N10 C37 C17 37.8(6) . . . . ?
C48 N10 C37 C28 80.2(9) . . . . ?
C19 N10 C37 C28 -154.9(6) . . . . ?
C48 N10 C37 Rh1 -156.1(6) . . . . ?
C19 N10 C37 Rh1 -31.3(4) . . . . ?
C73 C28 C37 C17 1.0(12) . . . . ?
C40 C28 C37 C17 -175.6(7) . . . . ?
C73 C28 C37 N10 -163.6(7) . . . . ?
C40 C28 C37 N10 19.8(10) . . . . ?
C73 C28 C37 Rh1 83.6(8) . . . . ?
C40 C28 C37 Rh1 -92.9(7) . . . . ?
C22 Rh1 C37 C17 -41.4(4) . . . . ?
C19 Rh1 C37 C17 -85.9(4) . . . . ?
C21 Rh1 C37 C17 179.5(4) . . . . ?
C84 Rh1 C37 C17 -153.5(11) . . . . ?
C43 Rh1 C37 C17 141.2(4) . . . . ?
C16 Rh1 C37 C17 99.9(5) . . . . ?
C41 Rh1 C37 C17 69.3(7) . . . . ?
C22 Rh1 C37 N10 67.9(4) . . . . ?
C17 Rh1 C37 N10 109.3(6) . . . . ?
C19 Rh1 C37 N10 23.4(4) . . . . ?
C21 Rh1 C37 N10 -71.2(5) . . . . ?
C84 Rh1 C37 N10 -44.2(14) . . . . ?
C43 Rh1 C37 N10 -109.6(4) . . . . ?
C16 Rh1 C37 N10 -150.8(4) . . . . ?
C41 Rh1 C37 N10 178.6(5) . . . . ?
C22 Rh1 C37 C28 -165.2(6) . . . . ?
C17 Rh1 C37 C28 -123.7(7) . . . . ?
C19 Rh1 C37 C28 150.4(6) . . . . ?
C21 Rh1 C37 C28 55.8(7) . . . . ?
C84 Rh1 C37 C28 82.8(14) . . . . ?
C43 Rh1 C37 C28 17.4(6) . . . . ?
C16 Rh1 C37 C28 -23.8(7) . . . . ?
C41 Rh1 C37 C28 -54.4(8) . . . . ?
C33 N7 C38 C70 174.7(6) . . . . ?
C82 N7 C38 C70 -2.5(10) . . . . ?
C33 N7 C38 C35 -3.2(10) . . . . ?
C82 N7 C38 C35 179.6(6) . . . . ?
C58 C35 C38 C70 6.3(10) . . . . ?
C20 C35 C38 C70 -177.3(6) . . . . ?
C58 C35 C38 N7 -175.8(6) . . . . ?
C20 C35 C38 N7 0.7(10) . . . . ?
C52 C39 C40 C28 -1.5(12) . . . . ?
C73 C28 C40 C39 3.2(11) . . . . ?
C37 C28 C40 C39 -180.0(7) . . . . ?
C43 C16 C41 C84 2.5(9) . . . . ?
C53 C16 C41 C84 176.4(7) . . . . ?
Rh1 C16 C41 C84 -59.0(5) . . . . ?
C43 C16 C41 C59 -174.9(7) . . . . ?
C53 C16 C41 C59 -1.0(13) . . . . ?
Rh1 C16 C41 C59 123.6(8) . . . . ?
C43 C16 C41 Rh1 61.4(5) . . . . ?
C53 C16 C41 Rh1 -124.6(8) . . . . ?
C22 Rh1 C41 C16 143.1(5) . . . . ?
C17 Rh1 C41 C16 94.3(5) . . . . ?
C37 Rh1 C41 C16 46.7(8) . . . . ?
C19 Rh1 C41 C16 -170.5(5) . . . . ?
C21 Rh1 C41 C16 -79.7(5) . . . . ?
C84 Rh1 C41 C16 -119.3(7) . . . . ?
C43 Rh1 C41 C16 -37.8(5) . . . . ?
C22 Rh1 C41 C84 -97.7(5) . . . . ?
C17 Rh1 C41 C84 -146.5(4) . . . . ?
C37 Rh1 C41 C84 165.9(5) . . . . ?
C19 Rh1 C41 C84 -51.2(6) . . . . ?
C21 Rh1 C41 C84 39.6(4) . . . . ?
C43 Rh1 C41 C84 81.5(5) . . . . ?
C16 Rh1 C41 C84 119.3(7) . . . . ?
C22 Rh1 C41 C59 19.7(8) . . . . ?
C17 Rh1 C41 C59 -29.1(8) . . . . ?
C37 Rh1 C41 C59 -76.7(9) . . . . ?
C19 Rh1 C41 C59 66.2(8) . . . . ?
C21 Rh1 C41 C59 157.0(8) . . . . ?
C84 Rh1 C41 C59 117.4(9) . . . . ?
C43 Rh1 C41 C59 -161.1(8) . . . . ?
C16 Rh1 C41 C59 -123.3(9) . . . . ?
C84 C21 C43 C16 -0.2(8) . . . . ?
C69 C21 C43 C16 177.5(7) . . . . ?
Rh1 C21 C43 C16 -62.5(5) . . . . ?
C84 C21 C43 C64 -175.3(7) . . . . ?
C69 C21 C43 C64 2.4(12) . . . . ?
Rh1 C21 C43 C64 122.4(8) . . . . ?
C84 C21 C43 Rh1 62.3(5) . . . . ?
C69 C21 C43 Rh1 -120.0(7) . . . . ?
C41 C16 C43 C21 -1.4(9) . . . . ?
C53 C16 C43 C21 -175.6(7) . . . . ?
Rh1 C16 C43 C21 61.8(5) . . . . ?
C41 C16 C43 C64 173.7(7) . . . . ?
C53 C16 C43 C64 -0.4(12) . . . . ?
Rh1 C16 C43 C64 -123.1(8) . . . . ?
C41 C16 C43 Rh1 -63.2(5) . . . . ?
C53 C16 C43 Rh1 122.6(7) . . . . ?
C22 Rh1 C43 C21 87(5) . . . . ?
C17 Rh1 C43 C21 166.0(4) . . . . ?
C37 Rh1 C43 C21 128.0(4) . . . . ?
C19 Rh1 C43 C21 57.5(6) . . . . ?
C84 Rh1 C43 C21 -39.2(4) . . . . ?
C16 Rh1 C43 C21 -117.7(6) . . . . ?
C41 Rh1 C43 C21 -81.3(5) . . . . ?
C22 Rh1 C43 C16 -156(5) . . . . ?
C17 Rh1 C43 C16 -76.3(6) . . . . ?
C37 Rh1 C43 C16 -114.3(5) . . . . ?
C19 Rh1 C43 C16 175.2(4) . . . . ?
C21 Rh1 C43 C16 117.7(6) . . . . ?
C84 Rh1 C43 C16 78.4(5) . . . . ?
C41 Rh1 C43 C16 36.3(4) . . . . ?
C22 Rh1 C43 C64 -35(5) . . . . ?
C17 Rh1 C43 C64 44.7(9) . . . . ?
C37 Rh1 C43 C64 6.7(8) . . . . ?
C19 Rh1 C43 C64 -63.8(8) . . . . ?
C21 Rh1 C43 C64 -121.3(9) . . . . ?
C84 Rh1 C43 C64 -160.6(8) . . . . ?
C16 Rh1 C43 C64 121.0(9) . . . . ?
C41 Rh1 C43 C64 157.3(8) . . . . ?
C77 C42 C44 C56 0.4(11) . . . . ?
C77 C42 C44 N72 -177.9(7) . . . . ?
C75 N72 C44 C42 177.3(6) . . . . ?
C11 N72 C44 C42 -0.9(10) . . . . ?
C75 N72 C44 C56 -1.0(10) . . . . ?
C11 N72 C44 C56 -179.2(7) . . . . ?
C24 C23 C45 C47 -2.6(8) . . . . ?
C50 C23 C45 C47 174.1(7) . . . . ?
Rh2 C23 C45 C47 -64.1(5) . . . . ?
C24 C23 C45 C81 -176.3(7) . . . . ?
C50 C23 C45 C81 0.4(12) . . . . ?
Rh2 C23 C45 C81 122.2(7) . . . . ?
C24 C23 C45 Rh2 61.5(5) . . . . ?
C50 C23 C45 Rh2 -121.8(8) . . . . ?
C18 Rh2 C45 C47 -68.1(7) . . . . ?
C13 Rh2 C45 C47 -110.8(5) . . . . ?
C20 Rh2 C45 C47 93(3) . . . . ?
C14 Rh2 C45 C47 -158.1(4) . . . . ?
C26 Rh2 C45 C47 36.3(4) . . . . ?
C24 Rh2 C45 C47 79.7(5) . . . . ?
C23 Rh2 C45 C47 117.1(7) . . . . ?
C18 Rh2 C45 C23 174.8(5) . . . . ?
C13 Rh2 C45 C23 132.2(5) . . . . ?
C20 Rh2 C45 C23 -24(3) . . . . ?
C14 Rh2 C45 C23 84.8(5) . . . . ?
C26 Rh2 C45 C23 -80.8(5) . . . . ?
C24 Rh2 C45 C23 -37.3(4) . . . . ?
C47 Rh2 C45 C23 -117.1(7) . . . . ?
C18 Rh2 C45 C81 55.8(9) . . . . ?
C13 Rh2 C45 C81 13.2(8) . . . . ?
C20 Rh2 C45 C81 -143(2) . . . . ?
C14 Rh2 C45 C81 -34.2(8) . . . . ?
C26 Rh2 C45 C81 160.2(8) . . . . ?
C24 Rh2 C45 C81 -156.3(8) . . . . ?
C23 Rh2 C45 C81 -119.0(9) . . . . ?
C47 Rh2 C45 C81 123.9(9) . . . . ?
C24 C26 C47 C45 -5.1(8) . . . . ?
C78 C26 C47 C45 -177.1(7) . . . . ?
Rh2 C26 C47 C45 59.2(5) . . . . ?
C24 C26 C47 C66 175.0(7) . . . . ?
C78 C26 C47 C66 3.0(12) . . . . ?
Rh2 C26 C47 C66 -120.7(7) . . . . ?
C24 C26 C47 Rh2 -64.3(5) . . . . ?
C78 C26 C47 Rh2 123.7(7) . . . . ?
C23 C45 C47 C26 4.7(8) . . . . ?
C81 C45 C47 C26 178.2(7) . . . . ?
Rh2 C45 C47 C26 -58.3(5) . . . . ?
C23 C45 C47 C66 -175.4(7) . . . . ?
C81 C45 C47 C66 -1.9(13) . . . . ?
Rh2 C45 C47 C66 121.6(7) . . . . ?
C23 C45 C47 Rh2 63.0(5) . . . . ?
C81 C45 C47 Rh2 -123.5(8) . . . . ?
C18 Rh2 C47 C26 -98.4(5) . . . . ?
C13 Rh2 C47 C26 -146.4(4) . . . . ?
C20 Rh2 C47 C26 -50.4(7) . . . . ?
C14 Rh2 C47 C26 163.2(5) . . . . ?
C45 Rh2 C47 C26 119.4(7) . . . . ?
C24 Rh2 C47 C26 38.7(4) . . . . ?
C23 Rh2 C47 C26 81.2(5) . . . . ?
C18 Rh2 C47 C45 142.1(5) . . . . ?
C13 Rh2 C47 C45 94.2(5) . . . . ?
C20 Rh2 C47 C45 -169.8(5) . . . . ?
C14 Rh2 C47 C45 43.8(8) . . . . ?
C26 Rh2 C47 C45 -119.4(7) . . . . ?
C24 Rh2 C47 C45 -80.7(5) . . . . ?
C23 Rh2 C47 C45 -38.3(5) . . . . ?
C18 Rh2 C47 C66 20.7(8) . . . . ?
C13 Rh2 C47 C66 -27.3(8) . . . . ?
C20 Rh2 C47 C66 68.8(9) . . . . ?
C14 Rh2 C47 C66 -77.7(9) . . . . ?
C26 Rh2 C47 C66 119.1(9) . . . . ?
C45 Rh2 C47 C66 -121.4(9) . . . . ?
C24 Rh2 C47 C66 157.8(8) . . . . ?
C23 Rh2 C47 C66 -159.7(8) . . . . ?
C19 N10 C48 O5 25.0(11) . . . . ?
C37 N10 C48 O5 139.8(7) . . . . ?
C19 N10 C48 C4 -157.1(7) . . . . ?
C37 N10 C48 C4 -42.3(10) . . . . ?
C77 C46 C49 C56 0.1(12) . . . . ?
C40 C39 C52 C68 0.0(12) . . . . ?
C80 C30 C54 C63 1.2(10) . . . . ?
C13 C30 C54 C63 -179.5(7) . . . . ?
C25 C32 C55 C74 1.0(11) . . . . ?
C42 C44 C56 C49 1.0(11) . . . . ?
N72 C44 C56 C49 179.3(7) . . . . ?
C42 C44 C56 C19 178.9(6) . . . . ?
N72 C44 C56 C19 -2.7(10) . . . . ?
C46 C49 C56 C44 -1.2(11) . . . . ?
C46 C49 C56 C19 -179.1(7) . . . . ?
C22 C19 C56 C44 4.0(10) . . . . ?
N10 C19 C56 C44 155.8(7) . . . . ?
Rh1 C19 C56 C44 -77.7(8) . . . . ?
C22 C19 C56 C49 -178.2(7) . . . . ?
N10 C19 C56 C49 -26.4(11) . . . . ?
Rh1 C19 C56 C49 100.1(8) . . . . ?
C38 C35 C58 C61 -4.0(10) . . . . ?
C20 C35 C58 C61 179.9(7) . . . . ?
C65 C36 C60 C67 -0.8(11) . . . . ?
C35 C58 C61 C57 0.6(12) . . . . ?
C70 C57 C61 C58 0.5(12) . . . . ?
C80 C29 C62 C63 -0.9(12) . . . . ?
C29 C62 C63 C54 3.4(12) . . . . ?
C30 C54 C63 C62 -3.5(11) . . . . ?
C60 C36 C65 C12 -1.6(11) . . . . ?
C60 C36 C65 C17 178.7(7) . . . . ?
C79 C12 C65 C36 3.0(11) . . . . ?
C79 C12 C65 C17 -177.4(7) . . . . ?
C37 C17 C65 C36 -64.5(10) . . . . ?
C22 C17 C65 C36 105.6(9) . . . . ?
Rh1 C17 C65 C36 -160.7(6) . . . . ?
C37 C17 C65 C12 115.9(8) . . . . ?
C22 C17 C65 C12 -74.0(10) . . . . ?
Rh1 C17 C65 C12 19.7(10) . . . . ?
C36 C60 C67 C79 1.9(12) . . . . ?
C39 C52 C68 C73 -0.2(12) . . . . ?
N7 C38 C70 C57 176.7(7) . . . . ?
C35 C38 C70 C57 -5.3(11) . . . . ?
C61 C57 C70 C38 2.0(11) . . . . ?
C74 C34 C71 C25 -2.0(12) . . . . ?
C32 C25 C71 C34 3.2(11) . . . . ?
C14 C25 C71 C34 175.3(7) . . . . ?
C52 C68 C73 C28 1.9(12) . . . . ?
C40 C28 C73 C68 -3.4(11) . . . . ?
C37 C28 C73 C68 -180.0(7) . . . . ?
C71 C34 C74 C55 0.2(12) . . . . ?
C32 C55 C74 C34 0.3(11) . . . . ?
C44 N72 C75 O9 -176.2(6) . . . . ?
C11 N72 C75 O9 2.1(9) . . . . ?
C44 N72 C75 C22 3.1(9) . . . . ?
C11 N72 C75 C22 -178.6(6) . . . . ?
C19 C22 C75 O9 177.5(7) . . . . ?
C17 C22 C75 O9 -6.3(12) . . . . ?
Rh1 C22 C75 O9 -95.4(8) . . . . ?
C19 C22 C75 N72 -1.7(10) . . . . ?
C17 C22 C75 N72 174.4(7) . . . . ?
Rh1 C22 C75 N72 85.4(7) . . . . ?
C44 C42 C77 C46 -1.6(11) . . . . ?
C49 C46 C77 C42 1.3(12) . . . . ?
C65 C12 C79 C67 -1.9(12) . . . . ?
C60 C67 C79 C12 -0.6(12) . . . . ?
C62 C29 C80 C30 -1.4(12) . . . . ?
C54 C30 C80 C29 1.2(11) . . . . ?
C13 C30 C80 C29 -178.0(7) . . . . ?
C16 C41 C84 C21 -2.6(8) . . . . ?
C59 C41 C84 C21 174.9(6) . . . . ?
Rh1 C41 C84 C21 -62.6(4) . . . . ?
C16 C41 C84 C76 -177.0(7) . . . . ?
C59 C41 C84 C76 0.5(12) . . . . ?
Rh1 C41 C84 C76 123.0(7) . . . . ?
C16 C41 C84 Rh1 60.0(5) . . . . ?
C59 C41 C84 Rh1 -122.5(7) . . . . ?
C43 C21 C84 C41 1.7(8) . . . . ?
C69 C21 C84 C41 -176.1(6) . . . . ?
Rh1 C21 C84 C41 64.9(5) . . . . ?
C43 C21 C84 C76 176.3(7) . . . . ?
C69 C21 C84 C76 -1.5(11) . . . . ?
Rh1 C21 C84 C76 -120.5(7) . . . . ?
C43 C21 C84 Rh1 -63.2(5) . . . . ?
C69 C21 C84 Rh1 118.9(6) . . . . ?
C22 Rh1 C84 C41 104.7(5) . . . . ?
C17 Rh1 C84 C41 66.7(7) . . . . ?
C37 Rh1 C84 C41 -149.2(11) . . . . ?
C19 Rh1 C84 C41 148.8(4) . . . . ?
C21 Rh1 C84 C41 -115.7(6) . . . . ?
C43 Rh1 C84 C41 -78.5(5) . . . . ?
C16 Rh1 C84 C41 -35.8(4) . . . . ?
C22 Rh1 C84 C21 -139.5(4) . . . . ?
C17 Rh1 C84 C21 -177.6(5) . . . . ?
C37 Rh1 C84 C21 -33.4(14) . . . . ?
C19 Rh1 C84 C21 -95.4(4) . . . . ?
C43 Rh1 C84 C21 37.2(4) . . . . ?
C16 Rh1 C84 C21 80.0(4) . . . . ?
C41 Rh1 C84 C21 115.7(6) . . . . ?
C22 Rh1 C84 C76 -19.9(8) . . . . ?
C17 Rh1 C84 C76 -58.0(9) . . . . ?
C37 Rh1 C84 C76 86.2(14) . . . . ?
C19 Rh1 C84 C76 24.2(7) . . . . ?
C21 Rh1 C84 C76 119.6(8) . . . . ?
C43 Rh1 C84 C76 156.8(8) . . . . ?
C16 Rh1 C84 C76 -160.4(8) . . . . ?
C41 Rh1 C84 C76 -124.7(9) . . . . ?
